data_7015305
loop_
_publ_author_name
'Redmond, Michael P.'
'Cornet, Stephanie M.'
'Woodall, Sean D.'
'Whittaker, Daniel'
'Collison, David'
'Helliwell, Madeleine'
'Natrajan, Louise S.'

_publ_section_title
;
 Probing the local coordination environment and nuclearity of
 uranyl(VI) complexes in non-aqueous media by emission spectroscopy.
;
_journal_issue 15
_journal_name_full 'Dalton transactions (Cambridge, England : 2003)'
_journal_page_first 3914
_journal_page_last 3926
_journal_paper_doi 10.1039/c0dt01464h
_journal_volume 40
_journal_year 2011
_chemical_formula_sum 'C147 H127 N6 O18 P12 U3'
_chemical_formula_weight 3351.28
_chemical_name_systematic
;
?
;
_space_group_IT_number 14
_symmetry_cell_setting monoclinic
_symmetry_space_group_name_Hall '-P 2ybc'
_symmetry_space_group_name_H-M 'P 1 21/c 1'
_atom_sites_solution_hydrogens geom
_atom_sites_solution_primary direct
_atom_sites_solution_secondary difmap
_audit_creation_method SHELXL-97
_cell_angle_alpha 90.00
_cell_angle_beta 92.2820(10)
_cell_angle_gamma 90.00
_cell_formula_units_Z 4
_cell_length_a 20.5618(15)
_cell_length_b 22.3000(16)
_cell_length_c 29.998(2)
_cell_measurement_reflns_used 5608
_cell_measurement_temperature 100(2)
_cell_measurement_theta_max 22.57
_cell_measurement_theta_min 2.23
_cell_volume 13744.0(17)
_computing_cell_refinement 'Bruker SMART'
_computing_data_collection 'Bruker SMART'
_computing_data_reduction 'Bruker SAINT'
_computing_molecular_graphics 'Bruker SHELXTL'
_computing_publication_material 'Bruker SHELXTL'
_computing_structure_refinement 'SHELXL-97 (Sheldrick, 1997)'
_computing_structure_solution 'SHELXS-97 (Sheldrick, 1990)'
_diffrn_ambient_temperature 100(2)
_diffrn_measured_fraction_theta_full 0.999
_diffrn_measured_fraction_theta_max 0.999
_diffrn_measurement_device_type 'CCD area detector'
_diffrn_measurement_method 'phi and omega scans'
_diffrn_radiation_monochromator graphite
_diffrn_radiation_source 'fine-focus sealed tube'
_diffrn_radiation_type MoK\a
_diffrn_radiation_wavelength 0.71073
_diffrn_reflns_av_R_equivalents 0.1161
_diffrn_reflns_av_sigmaI/netI 0.1082
_diffrn_reflns_limit_h_max 24
_diffrn_reflns_limit_h_min -24
_diffrn_reflns_limit_k_max 26
_diffrn_reflns_limit_k_min -26
_diffrn_reflns_limit_l_max 35
_diffrn_reflns_limit_l_min -35
_diffrn_reflns_number 97209
_diffrn_reflns_theta_full 25.03
_diffrn_reflns_theta_max 25.03
_diffrn_reflns_theta_min 2.08
_exptl_absorpt_coefficient_mu 3.734
_exptl_absorpt_correction_T_max 1.000
_exptl_absorpt_correction_T_min 0.668
_exptl_absorpt_correction_type multi-scan
_exptl_absorpt_process_details SADABS
_exptl_crystal_colour Colourless
_exptl_crystal_density_diffrn 1.620
_exptl_crystal_density_method 'not measured'
_exptl_crystal_description Plate
_exptl_crystal_F_000 6604
_exptl_crystal_size_max 0.20
_exptl_crystal_size_mid 0.20
_exptl_crystal_size_min 0.05
_refine_diff_density_max 1.316
_refine_diff_density_min -1.359
_refine_diff_density_rms 0.157
_refine_ls_extinction_method none
_refine_ls_goodness_of_fit_ref 1.109
_refine_ls_hydrogen_treatment constr
_refine_ls_matrix_type full
_refine_ls_number_parameters 1676
_refine_ls_number_reflns 24254
_refine_ls_number_restraints 96
_refine_ls_restrained_S_all 1.110
_refine_ls_R_factor_all 0.1019
_refine_ls_R_factor_gt 0.0506
_refine_ls_shift/su_max 0.002
_refine_ls_shift/su_mean 0.000
_refine_ls_structure_factor_coef Fsqd
_refine_ls_weighting_details 'calc w=1/[\s^2^(Fo^2^)+(0.0000P)^2^+0.0000P] where P=(Fo^2^+2Fc^2^)/3'
_refine_ls_weighting_scheme calc
_refine_ls_wR_factor_gt 0.0716
_refine_ls_wR_factor_ref 0.0805
_reflns_number_gt 15597
_reflns_number_total 24254
_reflns_threshold_expression >2sigma(I)
_cod_data_source_file c0dt01464h.txt
_cod_data_source_block Compound
_cod_depositor_comments
;
The following automatic conversions were performed:
'_symmetry_cell_setting' value 'Monoclinic' changed to 'monoclinic'
according to '/home/saulius/struct/CIF-dictionaries/cif_core.dic'
dictionary named 'cif_core.dic' version 2.4.1 from 2010-06-29.

Automatic conversion script
Id: cif_fix_enum 1555 2011-01-17 13:19:09Z saulius 
;
_cod_original_cell_volume 13744.1(17)
_cod_original_sg_symbol_H-M P2(1)/c
_cod_database_code 7015305

loop_
_symmetry_equiv_pos_as_xyz
'x, y, z'
'-x, y+1/2, -z+1/2'
'-x, -y, -z'
'x, -y-1/2, z-1/2'

loop_
_atom_site_label
_atom_site_type_symbol
_atom_site_fract_x
_atom_site_fract_y
_atom_site_fract_z
_atom_site_U_iso_or_equiv
_atom_site_adp_type
_atom_site_occupancy
_atom_site_symmetry_multiplicity
_atom_site_calc_flag
_atom_site_refinement_flags
_atom_site_disorder_assembly
_atom_site_disorder_group
U1 U 0.256398(14) 0.571867(12) 0.337301(10) 0.01591(7) Uani 1 1 d . . .
U2 U 0.297771(14) 0.764168(12) 0.348271(10) 0.01713(8) Uani 1 1 d . . .
U3 U 0.221418(14) 0.381357(12) 0.328396(10) 0.01817(8) Uani 1 1 d . . .
P1 P 0.19307(10) 0.55237(9) 0.44898(7) 0.0191(5) Uani 1 1 d . . .
P2 P 0.12203(10) 0.44798(9) 0.42166(7) 0.0197(5) Uani 1 1 d . . .
P3 P 0.29231(10) 0.55298(9) 0.21874(7) 0.0193(5) Uani 1 1 d . . .
P4 P 0.31874(9) 0.42602(9) 0.22637(7) 0.0202(5) Uani 1 1 d . . .
P5 P 0.10091(10) 0.62583(9) 0.29856(7) 0.0199(5) Uani 1 1 d . . .
P6 P 0.15467(10) 0.73460(9) 0.26553(7) 0.0203(5) Uani 1 1 d . . .
P7 P 0.42754(10) 0.56139(9) 0.37649(7) 0.0198(5) Uani 1 1 d . . .
P8 P 0.42422(10) 0.67670(9) 0.41841(7) 0.0221(5) Uani 1 1 d . . .
P9 P 0.36670(10) 0.90152(9) 0.39642(7) 0.0223(5) Uani 1 1 d . . .
P10 P 0.27758(10) 0.92517(9) 0.32773(7) 0.0254(5) Uani 1 1 d . . .
P11 P 0.17681(10) 0.23755(9) 0.37696(7) 0.0253(5) Uani 1 1 d . . .
P12 P 0.23721(10) 0.22168(8) 0.29691(7) 0.0212(5) Uani 1 1 d . . .
O1 O 0.2708(2) 0.6521(2) 0.34097(16) 0.0221(13) Uani 1 1 d U . .
O2 O 0.2423(2) 0.49263(19) 0.33147(15) 0.0181(12) Uani 1 1 d U . .
O3 O 0.2476(2) 0.7669(2) 0.39495(15) 0.0246(13) Uani 1 1 d U . .
O4 O 0.3477(2) 0.7603(2) 0.30103(15) 0.0211(12) Uani 1 1 d U . .
O5 O 0.2944(2) 0.3743(2) 0.36121(16) 0.0245(13) Uani 1 1 d U . .
O6 O 0.1489(2) 0.38928(19) 0.29590(14) 0.0158(11) Uani 1 1 d U . .
O7 O 0.2359(2) 0.5697(2) 0.41003(15) 0.0207(12) Uani 1 1 d . . .
O8 O 0.1700(2) 0.4261(2) 0.38843(15) 0.0219(13) Uani 1 1 d . . .
O9 O 0.2743(2) 0.5760(2) 0.26506(15) 0.0212(12) Uani 1 1 d . . .
O10 O 0.2798(2) 0.41019(19) 0.26619(16) 0.0226(13) Uani 1 1 d . . .
O11 O 0.1499(2) 0.5864(2) 0.32475(16) 0.0219(13) Uani 1 1 d . . .
O12 O 0.2043(2) 0.75026(19) 0.30186(16) 0.0228(13) Uani 1 1 d . . .
O13 O 0.3611(2) 0.5508(2) 0.35268(15) 0.0197(12) Uani 1 1 d . . .
O14 O 0.3750(2) 0.7057(2) 0.38570(16) 0.0207(12) Uani 1 1 d . . .
O15 O 0.3678(2) 0.8341(2) 0.38769(16) 0.0237(13) Uani 1 1 d . . .
O16 O 0.2626(2) 0.8587(2) 0.32387(17) 0.0262(13) Uani 1 1 d . . .
O17 O 0.1762(2) 0.3052(2) 0.37237(16) 0.0237(13) Uani 1 1 d . . .
O18 O 0.2470(2) 0.28866(19) 0.29190(16) 0.0211(12) Uani 1 1 d U . .
N1 N 0.1278(3) 0.5162(2) 0.43690(19) 0.0191(15) Uani 1 1 d . . .
N2 N 0.3363(3) 0.4947(2) 0.21763(19) 0.0189(15) Uani 1 1 d . . .
N3 N 0.1310(3) 0.6665(2) 0.26094(19) 0.0203(15) Uani 1 1 d . . .
N4 N 0.4281(3) 0.6051(2) 0.41849(19) 0.0194(15) Uani 1 1 d . . .
N5 N 0.3418(3) 0.9414(2) 0.3558(2) 0.0228(16) Uani 1 1 d . . .
N6 N 0.1841(3) 0.2026(2) 0.3321(2) 0.0225(16) Uani 1 1 d . . .
C1 C 0.1696(4) 0.6210(3) 0.4769(2) 0.026(2) Uani 1 1 d . . .
C2 C 0.2063(4) 0.6713(3) 0.4711(3) 0.028(2) Uani 1 1 d . . .
H1 H 0.2418 0.6707 0.4528 0.034 Uiso 1 1 calc R . .
C3 C 0.1891(4) 0.7237(3) 0.4935(3) 0.038(2) Uani 1 1 d . . .
H2 H 0.2142 0.7581 0.4906 0.046 Uiso 1 1 calc R . .
C4 C 0.1359(5) 0.7250(4) 0.5194(3) 0.047(3) Uani 1 1 d . . .
H3 H 0.1246 0.7601 0.5340 0.056 Uiso 1 1 calc R . .
C5 C 0.0989(5) 0.6735(4) 0.5240(3) 0.044(3) Uani 1 1 d . . .
H4 H 0.0627 0.6741 0.5416 0.053 Uiso 1 1 calc R . .
C6 C 0.1154(4) 0.6220(4) 0.5027(3) 0.035(2) Uani 1 1 d . . .
H5 H 0.0903 0.5876 0.5056 0.043 Uiso 1 1 calc R . .
C7 C 0.2456(4) 0.5126(3) 0.4877(3) 0.024(2) Uani 1 1 d U . .
C8 C 0.3036(4) 0.4855(3) 0.4739(3) 0.035(2) Uani 1 1 d . . .
H6 H 0.3164 0.4910 0.4448 0.041 Uiso 1 1 calc R . .
C9 C 0.3411(4) 0.4513(4) 0.5028(4) 0.056(3) Uani 1 1 d . . .
H7 H 0.3794 0.4341 0.4933 0.067 Uiso 1 1 calc R . .
C10 C 0.3220(5) 0.4422(4) 0.5465(4) 0.051(3) Uani 1 1 d . . .
H8 H 0.3481 0.4200 0.5664 0.062 Uiso 1 1 calc R . .
C11 C 0.2655(5) 0.4659(4) 0.5596(3) 0.044(3) Uani 1 1 d . . .
H9 H 0.2519 0.4584 0.5882 0.053 Uiso 1 1 calc R . .
C12 C 0.2278(4) 0.5008(3) 0.5312(3) 0.033(2) Uani 1 1 d . . .
H10 H 0.1894 0.5171 0.5412 0.039 Uiso 1 1 calc R . .
C13 C 0.0398(4) 0.4389(3) 0.4007(3) 0.026(2) Uani 1 1 d . . .
C14 C -0.0061(4) 0.4829(4) 0.4054(3) 0.030(2) Uani 1 1 d . . .
H11 H 0.0061 0.5190 0.4189 0.036 Uiso 1 1 calc R . .
C15 C -0.0717(4) 0.4744(4) 0.3902(3) 0.036(2) Uani 1 1 d . . .
H12 H -0.1023 0.5047 0.3928 0.043 Uiso 1 1 calc R . .
C16 C -0.0887(4) 0.4200(4) 0.3717(3) 0.043(3) Uani 1 1 d . . .
H13 H -0.1318 0.4129 0.3626 0.051 Uiso 1 1 calc R . .
C17 C -0.0432(4) 0.3761(4) 0.3664(3) 0.035(2) Uani 1 1 d . . .
H14 H -0.0553 0.3400 0.3529 0.042 Uiso 1 1 calc R . .
C18 C 0.0206(4) 0.3848(4) 0.3810(2) 0.031(2) Uani 1 1 d . . .
H15 H 0.0510 0.3544 0.3776 0.037 Uiso 1 1 calc R . .
C19 C 0.1278(3) 0.3987(3) 0.4698(2) 0.0170(18) Uani 1 1 d U . .
C20 C 0.1825(4) 0.3636(3) 0.4784(3) 0.025(2) Uani 1 1 d . . .
H16 H 0.2163 0.3637 0.4588 0.030 Uiso 1 1 calc R . .
C21 C 0.1866(4) 0.3289(3) 0.5157(3) 0.029(2) Uani 1 1 d . . .
H17 H 0.2234 0.3053 0.5209 0.035 Uiso 1 1 calc R . .
C22 C 0.1386(4) 0.3275(3) 0.5458(3) 0.032(2) Uani 1 1 d . . .
H18 H 0.1420 0.3030 0.5708 0.038 Uiso 1 1 calc R . .
C23 C 0.0850(4) 0.3633(4) 0.5381(3) 0.042(3) Uani 1 1 d . . .
H19 H 0.0519 0.3631 0.5583 0.051 Uiso 1 1 calc R . .
C24 C 0.0797(4) 0.3996(3) 0.5008(3) 0.033(2) Uani 1 1 d . . .
H20 H 0.0438 0.4247 0.4966 0.039 Uiso 1 1 calc R . .
C25 C 0.3369(3) 0.6126(3) 0.1935(2) 0.0209(19) Uani 1 1 d . . .
C26 C 0.3332(4) 0.6702(3) 0.2115(3) 0.027(2) Uani 1 1 d . . .
H21 H 0.3075 0.6772 0.2358 0.032 Uiso 1 1 calc R . .
C27 C 0.3675(4) 0.7170(3) 0.1934(3) 0.032(2) Uani 1 1 d . . .
H22 H 0.3643 0.7555 0.2050 0.038 Uiso 1 1 calc R . .
C28 C 0.4067(4) 0.7061(4) 0.1577(3) 0.034(2) Uani 1 1 d U . .
H23 H 0.4305 0.7373 0.1457 0.041 Uiso 1 1 calc R . .
C29 C 0.4108(4) 0.6493(4) 0.1399(3) 0.031(2) Uani 1 1 d . . .
H24 H 0.4369 0.6427 0.1157 0.037 Uiso 1 1 calc R . .
C30 C 0.3764(4) 0.6020(3) 0.1574(2) 0.027(2) Uani 1 1 d . . .
H25 H 0.3796 0.5637 0.1454 0.032 Uiso 1 1 calc R . .
C31 C 0.2165(4) 0.5434(3) 0.1879(2) 0.0195(18) Uani 1 1 d . . .
C32 C 0.2046(4) 0.5671(3) 0.1449(3) 0.027(2) Uani 1 1 d . . .
H26 H 0.2363 0.5903 0.1319 0.033 Uiso 1 1 calc R . .
C33 C 0.1464(4) 0.5564(4) 0.1218(3) 0.036(2) Uani 1 1 d . . .
H27 H 0.1387 0.5728 0.0936 0.044 Uiso 1 1 calc R . .
C34 C 0.0995(4) 0.5212(4) 0.1408(3) 0.033(2) Uani 1 1 d . . .
H28 H 0.0603 0.5138 0.1252 0.040 Uiso 1 1 calc R . .
C35 C 0.1106(4) 0.4971(3) 0.1824(3) 0.033(2) Uani 1 1 d . . .
H29 H 0.0793 0.4732 0.1950 0.039 Uiso 1 1 calc R . .
C36 C 0.1682(4) 0.5086(3) 0.2053(3) 0.032(2) Uani 1 1 d . . .
H30 H 0.1750 0.4924 0.2336 0.038 Uiso 1 1 calc R . .
C37 C 0.2761(4) 0.3969(3) 0.1770(3) 0.023(2) Uani 1 1 d . . .
C38 C 0.2269(4) 0.3550(4) 0.1810(3) 0.040(2) Uani 1 1 d . . .
H31 H 0.2155 0.3412 0.2088 0.048 Uiso 1 1 calc R . .
C39 C 0.1948(5) 0.3339(4) 0.1421(4) 0.057(3) Uani 1 1 d . . .
H32 H 0.1611 0.3065 0.1446 0.068 Uiso 1 1 calc R . .
C40 C 0.2115(4) 0.3523(4) 0.1002(3) 0.041(2) Uani 1 1 d . . .
H33 H 0.1894 0.3377 0.0748 0.050 Uiso 1 1 calc R . .
C41 C 0.2612(4) 0.3925(4) 0.0967(3) 0.040(2) Uani 1 1 d . . .
H34 H 0.2735 0.4054 0.0688 0.049 Uiso 1 1 calc R . .
C42 C 0.2932(4) 0.4141(4) 0.1350(3) 0.035(2) Uani 1 1 d . . .
H35 H 0.3274 0.4410 0.1322 0.042 Uiso 1 1 calc R . .
C43 C 0.3961(3) 0.3878(3) 0.2307(2) 0.0164(17) Uani 1 1 d . . .
C44 C 0.4020(4) 0.3363(3) 0.2571(3) 0.026(2) Uani 1 1 d . . .
H36 H 0.3668 0.3231 0.2730 0.032 Uiso 1 1 calc R . .
C45 C 0.4607(4) 0.3046(3) 0.2596(3) 0.031(2) Uani 1 1 d . . .
H37 H 0.4652 0.2707 0.2775 0.038 Uiso 1 1 calc R . .
C46 C 0.5122(4) 0.3245(4) 0.2350(3) 0.032(2) Uani 1 1 d . . .
H38 H 0.5513 0.3035 0.2364 0.038 Uiso 1 1 calc R . .
C47 C 0.5066(4) 0.3742(4) 0.2088(3) 0.032(2) Uani 1 1 d . . .
H39 H 0.5416 0.3866 0.1923 0.038 Uiso 1 1 calc R . .
C48 C 0.4490(4) 0.4063(3) 0.2067(3) 0.026(2) Uani 1 1 d . . .
H40 H 0.4456 0.4406 0.1891 0.031 Uiso 1 1 calc R . .
C49 C 0.0428(3) 0.5771(3) 0.2719(3) 0.0210(19) Uani 1 1 d . . .
C50 C 0.0088(4) 0.5952(3) 0.2332(3) 0.029(2) Uani 1 1 d . . .
H41 H 0.0169 0.6327 0.2211 0.035 Uiso 1 1 calc R . .
C51 C -0.0365(4) 0.5584(3) 0.2128(3) 0.031(2) Uani 1 1 d . . .
H42 H -0.0596 0.5715 0.1873 0.037 Uiso 1 1 calc R . .
C52 C -0.0486(4) 0.5013(4) 0.2296(3) 0.036(2) Uani 1 1 d U . .
H43 H -0.0789 0.4762 0.2153 0.043 Uiso 1 1 calc R . .
C53 C -0.0151(4) 0.4825(3) 0.2679(3) 0.033(2) Uani 1 1 d . . .
H44 H -0.0234 0.4448 0.2795 0.039 Uiso 1 1 calc R . .
C54 C 0.0311(4) 0.5194(3) 0.2892(3) 0.025(2) Uani 1 1 d . . .
H45 H 0.0541 0.5061 0.3146 0.030 Uiso 1 1 calc R . .
C55 C 0.0596(4) 0.6699(3) 0.3397(2) 0.0181(18) Uani 1 1 d . . .
C56 C -0.0057(4) 0.6858(3) 0.3315(3) 0.025(2) Uani 1 1 d . . .
H46 H -0.0287 0.6702 0.3069 0.030 Uiso 1 1 calc R . .
C57 C -0.0359(4) 0.7246(3) 0.3601(3) 0.032(2) Uani 1 1 d . . .
H47 H -0.0788 0.7365 0.3542 0.038 Uiso 1 1 calc R . .
C58 C -0.0017(4) 0.7454(4) 0.3975(3) 0.038(2) Uani 1 1 d . . .
H48 H -0.0224 0.7702 0.4174 0.046 Uiso 1 1 calc R . .
C59 C 0.0629(4) 0.7301(3) 0.4058(3) 0.033(2) Uani 1 1 d . . .
H49 H 0.0859 0.7458 0.4305 0.039 Uiso 1 1 calc R . .
C60 C 0.0928(4) 0.6915(3) 0.3774(3) 0.029(2) Uani 1 1 d . . .
H50 H 0.1357 0.6799 0.3835 0.035 Uiso 1 1 calc R . .
C61 C 0.1860(3) 0.7533(3) 0.2120(2) 0.0216(19) Uani 1 1 d . . .
C62 C 0.1717(4) 0.7181(3) 0.1748(3) 0.029(2) Uani 1 1 d . . .
H51 H 0.1495 0.6821 0.1781 0.034 Uiso 1 1 calc R . .
C63 C 0.1896(4) 0.7355(4) 0.1332(3) 0.037(2) Uani 1 1 d . . .
H52 H 0.1798 0.7112 0.1087 0.045 Uiso 1 1 calc R . .
C64 C 0.2224(4) 0.7890(4) 0.1275(3) 0.043(3) Uani 1 1 d . . .
H53 H 0.2339 0.8012 0.0993 0.052 Uiso 1 1 calc R . .
C65 C 0.2379(4) 0.8244(4) 0.1651(3) 0.034(2) Uani 1 1 d . . .
H54 H 0.2610 0.8598 0.1619 0.041 Uiso 1 1 calc R . .
C66 C 0.2190(4) 0.8068(3) 0.2069(3) 0.031(2) Uani 1 1 d . . .
H55 H 0.2284 0.8310 0.2315 0.037 Uiso 1 1 calc R . .
C67 C 0.0840(4) 0.7820(3) 0.2697(3) 0.0208(19) Uani 1 1 d . . .
C68 C 0.0320(4) 0.7751(3) 0.2384(3) 0.028(2) Uani 1 1 d . . .
H56 H 0.0362 0.7491 0.2145 0.034 Uiso 1 1 calc R . .
C69 C -0.0252(4) 0.8064(3) 0.2427(3) 0.032(2) Uani 1 1 d . . .
H57 H -0.0594 0.8016 0.2218 0.038 Uiso 1 1 calc R . .
C70 C -0.0313(4) 0.8454(4) 0.2787(3) 0.034(2) Uani 1 1 d . . .
H58 H -0.0700 0.8662 0.2820 0.041 Uiso 1 1 calc R . .
C71 C 0.0192(4) 0.8532(3) 0.3090(3) 0.031(2) Uani 1 1 d . . .
H59 H 0.0152 0.8801 0.3324 0.037 Uiso 1 1 calc R . .
C72 C 0.0768(4) 0.8209(3) 0.3050(3) 0.027(2) Uani 1 1 d . . .
H60 H 0.1106 0.8256 0.3262 0.032 Uiso 1 1 calc R . .
C73 C 0.4550(4) 0.4899(3) 0.3974(3) 0.023(2) Uani 1 1 d . . .
C74 C 0.4929(4) 0.4858(3) 0.4352(3) 0.038(2) Uani 1 1 d . . .
H61 H 0.5056 0.5207 0.4501 0.046 Uiso 1 1 calc R . .
C75 C 0.5132(4) 0.4308(4) 0.4522(3) 0.046(3) Uani 1 1 d . . .
H62 H 0.5390 0.4287 0.4783 0.056 Uiso 1 1 calc R . .
C76 C 0.4945(5) 0.3788(4) 0.4297(3) 0.048(3) Uani 1 1 d . . .
H63 H 0.5078 0.3415 0.4406 0.058 Uiso 1 1 calc R . .
C77 C 0.4564(4) 0.3831(4) 0.3915(3) 0.050(3) Uani 1 1 d . . .
H64 H 0.4432 0.3482 0.3768 0.060 Uiso 1 1 calc R . .
C78 C 0.4370(4) 0.4377(4) 0.3742(3) 0.036(2) Uani 1 1 d . . .
H65 H 0.4124 0.4399 0.3475 0.043 Uiso 1 1 calc R . .
C79 C 0.4814(4) 0.5874(3) 0.3350(3) 0.0209(19) Uani 1 1 d . . .
C80 C 0.5472(4) 0.5915(3) 0.3444(3) 0.031(2) Uani 1 1 d . . .
H66 H 0.5643 0.5758 0.3711 0.037 Uiso 1 1 calc R . .
C81 C 0.5887(4) 0.6183(4) 0.3152(3) 0.041(2) Uani 1 1 d . . .
H67 H 0.6331 0.6203 0.3222 0.049 Uiso 1 1 calc R . .
C82 C 0.5639(4) 0.6420(4) 0.2758(3) 0.042(3) Uani 1 1 d . . .
H68 H 0.5915 0.6607 0.2563 0.051 Uiso 1 1 calc R . .
C83 C 0.4986(5) 0.6382(4) 0.2653(3) 0.059(3) Uani 1 1 d . . .
H69 H 0.4818 0.6538 0.2385 0.071 Uiso 1 1 calc R . .
C84 C 0.4572(4) 0.6105(4) 0.2953(3) 0.045(3) Uani 1 1 d . . .
H70 H 0.4129 0.6078 0.2881 0.054 Uiso 1 1 calc R . .
C85 C 0.4050(3) 0.6955(3) 0.4749(2) 0.0213(19) Uani 1 1 d . . .
C86 C 0.3660(4) 0.6556(4) 0.4980(3) 0.029(2) Uani 1 1 d . . .
H71 H 0.3541 0.6189 0.4855 0.035 Uiso 1 1 calc R . .
C87 C 0.3450(4) 0.6719(4) 0.5404(3) 0.039(2) Uani 1 1 d . . .
H72 H 0.3188 0.6459 0.5560 0.047 Uiso 1 1 calc R . .
C88 C 0.3633(4) 0.7262(4) 0.5589(3) 0.048(3) Uani 1 1 d . . .
H73 H 0.3496 0.7367 0.5870 0.058 Uiso 1 1 calc R . .
C89 C 0.4017(5) 0.7648(4) 0.5356(3) 0.048(3) Uani 1 1 d . . .
H74 H 0.4136 0.8016 0.5481 0.058 Uiso 1 1 calc R . .
C90 C 0.4229(4) 0.7497(3) 0.4939(3) 0.039(2) Uani 1 1 d . . .
H75 H 0.4492 0.7760 0.4787 0.047 Uiso 1 1 calc R . .
C91 C 0.5033(4) 0.7081(3) 0.4089(3) 0.0218(19) Uani 1 1 d . . .
C92 C 0.5125(4) 0.7422(3) 0.3705(3) 0.027(2) Uani 1 1 d . . .
H76 H 0.4776 0.7503 0.3507 0.033 Uiso 1 1 calc R . .
C93 C 0.5741(4) 0.7640(3) 0.3620(3) 0.032(2) Uani 1 1 d . . .
H77 H 0.5802 0.7863 0.3364 0.039 Uiso 1 1 calc R . .
C94 C 0.6262(4) 0.7530(3) 0.3909(3) 0.035(2) Uani 1 1 d . . .
H78 H 0.6668 0.7690 0.3854 0.042 Uiso 1 1 calc R . .
C95 C 0.6176(4) 0.7175(4) 0.4288(3) 0.039(2) Uani 1 1 d . . .
H79 H 0.6530 0.7085 0.4479 0.047 Uiso 1 1 calc R . .
C96 C 0.5563(4) 0.6959(4) 0.4375(3) 0.033(2) Uani 1 1 d . . .
H80 H 0.5506 0.6729 0.4629 0.040 Uiso 1 1 calc R . .
C97 C 0.3184(4) 0.9163(3) 0.4448(3) 0.028(2) Uani 1 1 d . . .
C98 C 0.2921(4) 0.9727(4) 0.4513(3) 0.037(2) Uani 1 1 d . . .
H81 H 0.2981 1.0027 0.4304 0.045 Uiso 1 1 calc R . .
C99 C 0.2576(4) 0.9847(4) 0.4883(3) 0.043(3) Uani 1 1 d . . .
H82 H 0.2385 1.0221 0.4916 0.052 Uiso 1 1 calc R . .
C100 C 0.2508(5) 0.9415(5) 0.5207(3) 0.060(3) Uani 1 1 d . . .
H83 H 0.2295 0.9504 0.5467 0.072 Uiso 1 1 calc R . .
C101 C 0.2758(5) 0.8854(5) 0.5143(3) 0.059(3) Uani 1 1 d . . .
H84 H 0.2702 0.8559 0.5358 0.071 Uiso 1 1 calc R . .
C102 C 0.3096(4) 0.8715(4) 0.4761(3) 0.045(3) Uani 1 1 d . . .
H85 H 0.3258 0.8331 0.4717 0.054 Uiso 1 1 calc R . .
C103 C 0.4475(4) 0.9268(3) 0.4132(2) 0.0217(19) Uani 1 1 d . . .
C104 C 0.4586(4) 0.9878(4) 0.4229(3) 0.045(3) Uani 1 1 d . . .
H86 H 0.4243 1.0149 0.4198 0.054 Uiso 1 1 calc R . .
C105 C 0.5182(4) 1.0076(4) 0.4367(3) 0.046(3) Uani 1 1 d . . .
H87 H 0.5245 1.0483 0.4423 0.055 Uiso 1 1 calc R . .
C106 C 0.5692(4) 0.9689(4) 0.4426(3) 0.035(2) Uani 1 1 d . . .
H88 H 0.6098 0.9826 0.4529 0.042 Uiso 1 1 calc R . .
C107 C 0.5594(4) 0.9094(4) 0.4329(3) 0.039(2) Uani 1 1 d . . .
H89 H 0.5940 0.8827 0.4359 0.047 Uiso 1 1 calc R . .
C108 C 0.4984(4) 0.8887(4) 0.4188(3) 0.030(2) Uani 1 1 d . . .
H90 H 0.4925 0.8480 0.4130 0.036 Uiso 1 1 calc R . .
C109 C 0.2845(4) 0.9557(3) 0.2722(3) 0.031(2) Uani 1 1 d . . .
C110 C 0.2316(5) 0.9671(3) 0.2441(3) 0.041(2) Uani 1 1 d . . .
H91 H 0.1898 0.9632 0.2545 0.049 Uiso 1 1 calc R . .
C111 C 0.2403(6) 0.9845(4) 0.2006(3) 0.052(3) Uani 1 1 d . . .
H92 H 0.2045 0.9930 0.1818 0.063 Uiso 1 1 calc R . .
C112 C 0.3011(6) 0.9891(4) 0.1854(3) 0.058(3) Uani 1 1 d . . .
H93 H 0.3066 0.9995 0.1558 0.070 Uiso 1 1 calc R . .
C113 C 0.3539(5) 0.9788(4) 0.2123(4) 0.058(3) Uani 1 1 d . . .
H94 H 0.3953 0.9826 0.2012 0.070 Uiso 1 1 calc R . .
C114 C 0.3466(5) 0.9627(4) 0.2563(3) 0.048(3) Uani 1 1 d . . .
H95 H 0.3831 0.9566 0.2752 0.058 Uiso 1 1 calc R . .
C115 C 0.2068(4) 0.9593(4) 0.3533(3) 0.030(2) Uani 1 1 d . . .
C116 C 0.1972(4) 1.0201(4) 0.3527(3) 0.037(2) Uani 1 1 d . . .
H96 H 0.2242 1.0445 0.3365 0.044 Uiso 1 1 calc R . .
C117 C 0.1469(4) 1.0455(4) 0.3763(3) 0.042(2) Uani 1 1 d . . .
H97 H 0.1395 1.0867 0.3756 0.050 Uiso 1 1 calc R . .
C118 C 0.1089(5) 1.0083(4) 0.4006(3) 0.053(3) Uani 1 1 d . . .
H98 H 0.0758 1.0250 0.4169 0.064 Uiso 1 1 calc R . .
C119 C 0.1180(4) 0.9469(4) 0.4017(3) 0.053(3) Uani 1 1 d . . .
H99 H 0.0910 0.9224 0.4179 0.063 Uiso 1 1 calc R . .
C120 C 0.1679(4) 0.9226(4) 0.3783(3) 0.043(2) Uani 1 1 d . . .
H100 H 0.1755 0.8815 0.3792 0.052 Uiso 1 1 calc R . .
C121 C 0.1008(4) 0.2129(3) 0.3985(3) 0.029(2) Uani 1 1 d . . .
C122 C 0.0546(4) 0.1852(3) 0.3714(3) 0.031(2) Uani 1 1 d . . .
H101 H 0.0633 0.1793 0.3415 0.037 Uiso 1 1 calc R . .
C123 C -0.0038(4) 0.1657(3) 0.3867(3) 0.038(2) Uani 1 1 d . . .
H102 H -0.0343 0.1467 0.3678 0.045 Uiso 1 1 calc R . .
C124 C -0.0157(4) 0.1755(4) 0.4313(3) 0.051(3) Uani 1 1 d . . .
H103 H -0.0547 0.1622 0.4426 0.061 Uiso 1 1 calc R . .
C125 C 0.0285(5) 0.2041(4) 0.4589(4) 0.066(3) Uani 1 1 d U . .
H104 H 0.0191 0.2114 0.4884 0.080 Uiso 1 1 calc R . .
C126 C 0.0876(5) 0.2222(4) 0.4426(3) 0.058(3) Uani 1 1 d . . .
H105 H 0.1184 0.2406 0.4615 0.069 Uiso 1 1 calc R . .
C127 C 0.2416(4) 0.2201(3) 0.4177(3) 0.029(2) Uani 1 1 d U . .
C128 C 0.2877(4) 0.2613(4) 0.4299(3) 0.033(2) Uani 1 1 d . . .
H106 H 0.2830 0.3002 0.4192 0.040 Uiso 1 1 calc R . .
C129 C 0.3408(4) 0.2479(4) 0.4573(3) 0.040(2) Uani 1 1 d . . .
H107 H 0.3711 0.2775 0.4648 0.048 Uiso 1 1 calc R . .
C130 C 0.3490(5) 0.1911(5) 0.4735(3) 0.064(3) Uani 1 1 d . . .
H108 H 0.3845 0.1816 0.4923 0.077 Uiso 1 1 calc R . .
C131 C 0.3042(6) 0.1483(4) 0.4615(3) 0.077(4) Uani 1 1 d . . .
H109 H 0.3099 0.1093 0.4720 0.092 Uiso 1 1 calc R . .
C132 C 0.2505(5) 0.1615(4) 0.4342(3) 0.061(3) Uani 1 1 d . . .
H110 H 0.2203 0.1318 0.4267 0.074 Uiso 1 1 calc R . .
C133 C 0.2141(4) 0.1882(3) 0.2443(2) 0.0218(19) Uani 1 1 d . . .
C134 C 0.1652(4) 0.1448(3) 0.2413(3) 0.028(2) Uani 1 1 d . . .
H111 H 0.1428 0.1346 0.2666 0.033 Uiso 1 1 calc R . .
C135 C 0.1496(4) 0.1163(3) 0.2007(3) 0.032(2) Uani 1 1 d . . .
H112 H 0.1165 0.0878 0.1989 0.039 Uiso 1 1 calc R . .
C136 C 0.1832(4) 0.1307(4) 0.1634(3) 0.035(2) Uani 1 1 d . . .
H113 H 0.1726 0.1119 0.1364 0.041 Uiso 1 1 calc R . .
C137 C 0.2321(4) 0.1724(4) 0.1657(3) 0.037(2) Uani 1 1 d . . .
H114 H 0.2550 0.1816 0.1404 0.044 Uiso 1 1 calc R . .
C138 C 0.2473(4) 0.2011(3) 0.2062(3) 0.032(2) Uani 1 1 d . . .
H115 H 0.2804 0.2296 0.2076 0.038 Uiso 1 1 calc R . .
C139 C 0.3134(4) 0.1876(3) 0.3138(2) 0.0217(19) Uani 1 1 d . . .
C140 C 0.3213(4) 0.1259(4) 0.3081(3) 0.032(2) Uani 1 1 d . . .
H116 H 0.2906 0.1044 0.2910 0.038 Uiso 1 1 calc R . .
C141 C 0.3745(4) 0.0960(4) 0.3279(3) 0.038(2) Uani 1 1 d . . .
H117 H 0.3788 0.0547 0.3249 0.046 Uiso 1 1 calc R . .
C142 C 0.4200(4) 0.1280(4) 0.3516(3) 0.040(2) Uani 1 1 d . . .
H118 H 0.4558 0.1083 0.3646 0.048 Uiso 1 1 calc R . .
C143 C 0.4144(4) 0.1893(4) 0.3569(3) 0.035(2) Uani 1 1 d . . .
H119 H 0.4462 0.2106 0.3731 0.042 Uiso 1 1 calc R . .
C144 C 0.3609(4) 0.2187(3) 0.3378(3) 0.030(2) Uani 1 1 d . . .
H120 H 0.3569 0.2600 0.3413 0.036 Uiso 1 1 calc R . .
C1S C 0.9674(6) 1.0044(6) 0.4879(5) 0.125(6) Uani 1 1 d U . .
H1S1 H 0.9749 1.0200 0.4584 0.150 Uiso 1 1 calc R . .
H1S2 H 0.9434 1.0346 0.5037 0.150 Uiso 1 1 calc R . .
C2S C 0.9215(7) 0.9436(7) 0.4825(5) 0.153(6) Uani 1 1 d U . .
H2S1 H 0.9171 0.9246 0.5114 0.183 Uiso 1 1 calc R . .
H2S2 H 0.8784 0.9542 0.4707 0.183 Uiso 1 1 calc R . .
C3S C 0.9546(8) 0.9006(7) 0.4505(5) 0.186(8) Uani 1 1 d U . .
H3S1 H 0.9594 0.9201 0.4223 0.279 Uiso 1 1 calc R . .
H3S2 H 0.9283 0.8653 0.4462 0.279 Uiso 1 1 calc R . .
H3S3 H 0.9966 0.8895 0.4628 0.279 Uiso 1 1 calc R . .

loop_
_atom_site_aniso_label
_atom_site_aniso_U_11
_atom_site_aniso_U_22
_atom_site_aniso_U_33
_atom_site_aniso_U_23
_atom_site_aniso_U_13
_atom_site_aniso_U_12
U1 0.01619(16) 0.01395(15) 0.01788(17) 0.00031(13) 0.00436(13) -0.00077(12)
U2 0.01809(17) 0.01360(16) 0.01992(18) 0.00074(14) 0.00361(14) 0.00039(13)
U3 0.01749(17) 0.01480(16) 0.02264(18) -0.00060(14) 0.00580(14) -0.00128(13)
P1 0.0226(12) 0.0189(11) 0.0162(12) 0.0006(9) 0.0061(10) -0.0018(9)
P2 0.0210(12) 0.0164(11) 0.0220(12) 0.0003(9) 0.0058(10) -0.0009(9)
P3 0.0193(12) 0.0204(12) 0.0188(12) -0.0005(9) 0.0061(10) 0.0006(9)
P4 0.0184(12) 0.0170(11) 0.0255(13) -0.0001(10) 0.0066(10) 0.0008(9)
P5 0.0196(12) 0.0186(11) 0.0216(12) -0.0007(10) 0.0019(10) -0.0008(9)
P6 0.0189(12) 0.0181(11) 0.0239(12) 0.0006(10) 0.0028(10) 0.0003(9)
P7 0.0173(12) 0.0163(12) 0.0262(13) 0.0016(10) 0.0037(10) 0.0001(9)
P8 0.0264(13) 0.0178(12) 0.0222(13) 0.0002(10) 0.0026(10) 0.0004(10)
P9 0.0232(13) 0.0168(11) 0.0269(13) -0.0017(10) 0.0004(10) -0.0034(9)
P10 0.0301(14) 0.0117(11) 0.0341(14) 0.0002(10) -0.0032(11) 0.0017(10)
P11 0.0306(14) 0.0167(11) 0.0295(13) -0.0003(10) 0.0119(11) -0.0030(10)
P12 0.0244(13) 0.0143(11) 0.0253(13) 0.0016(9) 0.0075(10) -0.0019(9)
O1 0.0219(15) 0.0221(15) 0.0225(15) 0.0000(10) 0.0013(10) 0.0011(10)
O2 0.0180(15) 0.0181(14) 0.0182(15) -0.0005(9) 0.0018(10) 0.0007(9)
O3 0.0249(15) 0.0250(15) 0.0241(15) -0.0009(10) 0.0024(10) 0.0002(10)
O4 0.0213(15) 0.0218(14) 0.0204(15) 0.0008(10) 0.0017(10) -0.0006(10)
O5 0.0246(15) 0.0241(15) 0.0247(15) 0.0010(10) 0.0019(10) -0.0010(10)
O6 0.0163(14) 0.0150(14) 0.0162(14) -0.0007(9) 0.0024(9) -0.0003(9)
O7 0.019(3) 0.028(3) 0.015(3) -0.005(2) 0.003(2) -0.006(2)
O8 0.022(3) 0.019(3) 0.025(3) -0.004(2) 0.009(2) -0.010(2)
O9 0.026(3) 0.024(3) 0.013(3) 0.006(2) 0.004(2) -0.002(2)
O10 0.032(3) 0.013(3) 0.024(3) -0.005(2) 0.011(3) -0.003(2)
O11 0.017(3) 0.023(3) 0.026(3) 0.002(2) 0.003(2) 0.007(2)
O12 0.029(3) 0.011(3) 0.029(3) 0.001(2) 0.001(3) 0.006(2)
O13 0.020(3) 0.019(3) 0.019(3) -0.002(2) -0.001(2) 0.006(2)
O14 0.015(3) 0.021(3) 0.026(3) 0.000(2) -0.007(2) 0.002(2)
O15 0.023(3) 0.017(3) 0.031(3) -0.005(2) -0.003(3) 0.002(2)
O16 0.026(3) 0.013(3) 0.040(4) -0.005(2) 0.004(3) 0.008(2)
O17 0.027(3) 0.017(3) 0.028(3) 0.002(2) 0.011(3) -0.005(2)
O18 0.023(3) 0.016(2) 0.026(3) -0.001(2) 0.011(2) -0.001(2)
N1 0.017(4) 0.018(4) 0.023(4) -0.003(3) 0.005(3) 0.000(3)
N2 0.013(4) 0.020(4) 0.025(4) 0.003(3) 0.008(3) 0.005(3)
N3 0.020(4) 0.022(4) 0.020(4) -0.001(3) 0.007(3) 0.002(3)
N4 0.023(4) 0.014(4) 0.021(4) 0.006(3) 0.004(3) 0.001(3)
N5 0.028(4) 0.013(4) 0.026(4) 0.000(3) -0.011(3) 0.002(3)
N6 0.020(4) 0.016(4) 0.032(4) -0.006(3) 0.007(3) -0.004(3)
C1 0.046(6) 0.017(4) 0.015(5) 0.001(4) 0.006(4) -0.006(4)
C2 0.027(5) 0.024(5) 0.032(6) 0.003(4) -0.009(4) 0.002(4)
C3 0.049(6) 0.013(5) 0.051(7) -0.007(4) -0.009(5) 0.000(4)
C4 0.063(7) 0.052(7) 0.025(6) -0.019(5) -0.003(5) 0.028(6)
C5 0.060(7) 0.037(6) 0.037(6) 0.002(5) 0.028(5) 0.011(5)
C6 0.046(6) 0.031(5) 0.031(5) 0.007(4) 0.022(5) 0.010(4)
C7 0.029(4) 0.016(3) 0.026(4) -0.004(3) 0.001(3) -0.001(3)
C8 0.041(6) 0.028(5) 0.034(6) 0.012(4) -0.004(5) 0.001(4)
C9 0.032(6) 0.046(7) 0.088(9) 0.006(6) -0.009(6) -0.002(5)
C10 0.059(8) 0.033(6) 0.060(8) 0.018(5) -0.028(6) -0.007(5)
C11 0.063(8) 0.044(6) 0.024(6) 0.016(5) -0.011(5) -0.020(5)
C12 0.046(6) 0.033(5) 0.020(5) 0.006(4) 0.001(4) -0.007(4)
C13 0.031(5) 0.020(5) 0.029(5) 0.004(4) 0.014(4) -0.001(4)
C14 0.024(5) 0.034(5) 0.032(6) 0.002(4) -0.003(4) -0.010(4)
C15 0.039(6) 0.033(6) 0.037(6) 0.004(5) 0.011(5) 0.004(4)
C16 0.033(6) 0.061(7) 0.034(6) 0.016(5) 0.003(5) -0.014(5)
C17 0.034(6) 0.040(6) 0.030(5) 0.006(4) -0.003(4) -0.019(5)
C18 0.032(5) 0.037(5) 0.025(5) 0.001(4) 0.005(4) -0.010(4)
C19 0.012(3) 0.019(3) 0.020(4) -0.004(3) 0.007(3) -0.005(3)
C20 0.024(5) 0.016(5) 0.036(6) 0.003(4) 0.003(4) -0.003(4)
C21 0.024(5) 0.017(5) 0.044(6) 0.000(4) -0.008(4) -0.001(4)
C22 0.041(6) 0.029(5) 0.026(5) 0.006(4) 0.001(5) -0.010(4)
C23 0.039(6) 0.044(6) 0.046(6) 0.011(5) 0.026(5) 0.008(5)
C24 0.029(5) 0.028(5) 0.042(6) 0.015(4) 0.007(4) 0.010(4)
C25 0.022(5) 0.021(5) 0.020(5) 0.005(4) 0.004(4) 0.003(4)
C26 0.020(5) 0.029(5) 0.032(5) 0.009(4) 0.006(4) -0.006(4)
C27 0.033(5) 0.024(5) 0.038(6) -0.001(4) -0.016(4) -0.007(4)
C28 0.032(4) 0.037(4) 0.035(4) 0.013(3) 0.005(3) -0.010(3)
C29 0.021(5) 0.044(6) 0.028(5) 0.020(4) 0.009(4) 0.013(4)
C30 0.034(5) 0.019(5) 0.027(5) 0.003(4) 0.013(4) 0.004(4)
C31 0.025(5) 0.018(4) 0.016(5) -0.006(4) 0.004(4) 0.007(4)
C32 0.020(5) 0.036(5) 0.026(5) -0.006(4) 0.006(4) 0.012(4)
C33 0.033(6) 0.055(6) 0.022(5) 0.003(5) 0.000(4) 0.011(5)
C34 0.005(5) 0.058(6) 0.036(6) -0.016(5) 0.003(4) 0.001(4)
C35 0.028(6) 0.030(5) 0.041(6) -0.010(4) 0.009(5) 0.001(4)
C36 0.033(6) 0.037(5) 0.025(5) 0.002(4) 0.004(4) 0.004(4)
C37 0.020(5) 0.013(4) 0.037(5) -0.002(4) 0.008(4) 0.000(4)
C38 0.047(6) 0.040(6) 0.033(6) 0.004(5) 0.001(5) -0.020(5)
C39 0.043(7) 0.056(7) 0.071(9) -0.010(6) -0.009(6) -0.028(5)
C40 0.047(7) 0.053(6) 0.023(6) -0.010(5) -0.012(5) 0.005(5)
C41 0.047(7) 0.050(6) 0.024(6) -0.002(5) -0.001(5) 0.011(5)
C42 0.032(6) 0.041(6) 0.032(6) -0.006(5) 0.009(5) 0.000(4)
C43 0.021(5) 0.015(4) 0.014(4) -0.005(3) 0.003(3) 0.001(3)
C44 0.024(5) 0.026(5) 0.030(5) -0.001(4) 0.012(4) 0.003(4)
C45 0.030(5) 0.023(5) 0.041(6) 0.004(4) 0.003(4) 0.015(4)
C46 0.016(5) 0.039(6) 0.042(6) -0.008(5) 0.007(4) 0.014(4)
C47 0.017(5) 0.043(6) 0.036(6) -0.002(5) 0.008(4) 0.003(4)
C48 0.026(5) 0.015(4) 0.037(5) -0.003(4) 0.010(4) 0.005(4)
C49 0.013(4) 0.024(5) 0.026(5) -0.006(4) 0.005(4) 0.003(4)
C50 0.027(5) 0.018(5) 0.041(6) -0.007(4) -0.002(4) 0.004(4)
C51 0.020(5) 0.033(5) 0.039(6) -0.008(4) -0.010(4) 0.009(4)
C52 0.027(4) 0.038(4) 0.041(4) -0.010(4) 0.003(3) -0.007(3)
C53 0.035(6) 0.018(5) 0.047(6) -0.010(4) 0.027(5) -0.015(4)
C54 0.024(5) 0.019(5) 0.033(5) 0.001(4) 0.013(4) 0.002(4)
C55 0.023(5) 0.016(4) 0.016(5) 0.005(3) 0.010(4) 0.001(3)
C56 0.020(5) 0.018(4) 0.036(5) -0.002(4) 0.003(4) -0.006(4)
C57 0.028(5) 0.026(5) 0.043(6) 0.001(4) 0.012(5) 0.003(4)
C58 0.042(6) 0.035(6) 0.040(6) 0.002(5) 0.022(5) 0.015(5)
C59 0.054(6) 0.026(5) 0.018(5) -0.008(4) 0.005(4) -0.001(5)
C60 0.034(5) 0.030(5) 0.023(5) 0.004(4) 0.000(4) -0.006(4)
C61 0.015(5) 0.023(5) 0.027(5) 0.002(4) -0.001(4) 0.000(4)
C62 0.024(5) 0.030(5) 0.032(6) 0.005(4) 0.002(4) -0.001(4)
C63 0.038(6) 0.050(6) 0.023(5) -0.002(5) 0.005(4) -0.005(5)
C64 0.049(7) 0.047(6) 0.035(6) 0.016(5) 0.019(5) 0.007(5)
C65 0.037(6) 0.031(5) 0.036(6) 0.011(5) 0.012(5) -0.004(4)
C66 0.032(5) 0.031(5) 0.031(5) 0.003(4) 0.016(4) 0.010(4)
C67 0.017(5) 0.021(5) 0.025(5) 0.004(4) 0.001(4) 0.004(4)
C68 0.033(5) 0.029(5) 0.023(5) 0.005(4) 0.007(4) -0.006(4)
C69 0.020(5) 0.034(5) 0.040(6) 0.013(5) 0.000(4) 0.003(4)
C70 0.039(6) 0.034(5) 0.031(6) 0.007(4) 0.009(5) 0.013(4)
C71 0.032(5) 0.027(5) 0.034(6) -0.002(4) 0.012(5) -0.001(4)
C72 0.023(5) 0.021(5) 0.036(6) 0.001(4) 0.003(4) -0.002(4)
C73 0.019(5) 0.021(5) 0.030(5) 0.008(4) -0.002(4) 0.002(4)
C74 0.056(7) 0.016(5) 0.042(6) 0.006(4) -0.003(5) 0.001(4)
C75 0.052(7) 0.039(6) 0.047(7) 0.006(5) -0.007(5) 0.013(5)
C76 0.051(7) 0.019(5) 0.075(8) 0.015(5) 0.003(6) 0.003(5)
C77 0.048(7) 0.029(6) 0.072(8) -0.004(6) -0.015(6) 0.001(5)
C78 0.033(6) 0.029(5) 0.045(6) 0.005(5) -0.013(5) 0.002(4)
C79 0.017(5) 0.019(4) 0.027(5) 0.005(4) 0.002(4) -0.002(3)
C80 0.029(5) 0.027(5) 0.037(6) 0.005(4) 0.004(4) 0.009(4)
C81 0.027(5) 0.028(5) 0.070(7) -0.001(5) 0.022(5) 0.004(4)
C82 0.038(6) 0.037(6) 0.054(7) 0.008(5) 0.024(5) -0.002(5)
C83 0.050(7) 0.088(9) 0.038(7) 0.026(6) 0.002(6) -0.006(6)
C84 0.025(5) 0.070(7) 0.041(6) 0.010(5) 0.001(5) -0.002(5)
C85 0.020(5) 0.020(5) 0.023(5) 0.000(4) -0.003(4) 0.007(4)
C86 0.018(5) 0.042(5) 0.028(5) 0.001(4) 0.001(4) 0.006(4)
C87 0.032(6) 0.047(6) 0.040(6) -0.005(5) 0.009(5) -0.003(5)
C88 0.041(6) 0.064(7) 0.041(6) -0.006(6) 0.007(5) 0.014(5)
C89 0.081(8) 0.033(6) 0.031(6) -0.020(5) 0.002(5) 0.000(6)
C90 0.054(7) 0.028(6) 0.034(6) -0.003(4) 0.002(5) -0.001(4)
C91 0.023(5) 0.014(4) 0.028(5) -0.009(4) -0.003(4) -0.007(4)
C92 0.023(5) 0.031(5) 0.027(5) 0.007(4) 0.005(4) 0.004(4)
C93 0.026(5) 0.016(4) 0.055(6) 0.003(4) 0.005(5) -0.009(4)
C94 0.019(5) 0.035(6) 0.051(6) -0.012(5) 0.002(5) -0.005(4)
C95 0.027(6) 0.056(7) 0.034(6) -0.010(5) -0.009(5) 0.013(5)
C96 0.027(5) 0.044(6) 0.028(5) 0.002(4) -0.006(4) 0.006(4)
C97 0.031(5) 0.013(5) 0.041(6) -0.009(4) 0.001(4) -0.012(4)
C98 0.033(6) 0.036(6) 0.044(6) -0.019(5) 0.007(5) -0.006(4)
C99 0.037(6) 0.041(6) 0.053(7) -0.024(5) 0.018(5) 0.003(5)
C100 0.059(7) 0.077(8) 0.047(7) -0.031(6) 0.037(6) -0.026(6)
C101 0.074(8) 0.069(8) 0.038(6) -0.003(6) 0.034(6) -0.026(7)
C102 0.045(6) 0.044(6) 0.048(7) 0.003(5) 0.016(5) -0.005(5)
C103 0.027(5) 0.013(4) 0.025(5) -0.003(4) 0.004(4) 0.001(4)
C104 0.034(6) 0.028(6) 0.073(8) 0.000(5) 0.009(6) -0.001(5)
C105 0.038(6) 0.021(5) 0.079(8) 0.001(5) 0.012(6) -0.011(5)
C106 0.032(6) 0.029(6) 0.043(6) -0.006(4) -0.003(5) -0.014(4)
C107 0.022(5) 0.054(7) 0.042(6) 0.008(5) 0.000(5) 0.005(5)
C108 0.029(5) 0.025(5) 0.037(6) 0.001(4) -0.004(4) -0.001(4)
C109 0.041(6) 0.017(5) 0.034(6) 0.004(4) -0.011(5) 0.008(4)
C110 0.049(7) 0.025(5) 0.047(7) -0.008(5) -0.011(5) 0.008(5)
C111 0.096(10) 0.028(6) 0.030(7) -0.006(5) -0.021(6) 0.004(6)
C112 0.087(10) 0.044(7) 0.043(7) 0.011(5) 0.005(7) -0.004(7)
C113 0.046(7) 0.062(7) 0.067(9) 0.032(6) -0.002(6) -0.003(6)
C114 0.058(7) 0.035(6) 0.051(7) 0.010(5) -0.003(6) -0.004(5)
C115 0.022(5) 0.028(5) 0.041(6) -0.016(4) 0.000(4) 0.001(4)
C116 0.039(6) 0.032(6) 0.038(6) 0.003(5) -0.016(5) -0.001(4)
C117 0.036(6) 0.032(6) 0.056(7) -0.012(5) -0.018(5) 0.012(5)
C118 0.038(7) 0.057(7) 0.064(8) -0.024(6) -0.008(6) 0.027(6)
C119 0.030(6) 0.063(8) 0.066(8) -0.002(6) 0.011(5) -0.001(5)
C120 0.044(6) 0.030(5) 0.056(7) -0.009(5) 0.006(5) 0.001(5)
C121 0.028(5) 0.025(5) 0.034(6) -0.003(4) 0.008(4) -0.007(4)
C122 0.024(5) 0.029(5) 0.041(6) 0.008(4) 0.015(5) 0.005(4)
C123 0.035(6) 0.022(5) 0.057(7) -0.004(5) 0.011(5) 0.003(4)
C124 0.042(7) 0.046(6) 0.068(8) -0.025(5) 0.041(6) -0.019(5)
C125 0.069(5) 0.071(5) 0.061(5) -0.010(4) 0.027(4) -0.017(4)
C126 0.075(8) 0.052(7) 0.048(7) -0.027(5) 0.041(6) -0.041(6)
C127 0.038(4) 0.021(4) 0.028(4) 0.001(3) 0.005(3) 0.003(3)
C128 0.029(5) 0.033(5) 0.039(6) 0.004(4) 0.007(4) 0.003(4)
C129 0.046(6) 0.028(6) 0.045(6) -0.003(5) 0.001(5) 0.004(5)
C130 0.097(10) 0.051(7) 0.044(7) -0.007(6) -0.028(6) 0.012(7)
C131 0.142(12) 0.022(6) 0.062(8) 0.008(5) -0.057(8) 0.003(7)
C132 0.100(10) 0.025(6) 0.056(8) 0.006(5) -0.037(7) -0.010(6)
C133 0.027(5) 0.017(4) 0.022(5) 0.004(4) 0.001(4) 0.008(4)
C134 0.028(5) 0.024(5) 0.032(5) -0.004(4) 0.010(4) 0.004(4)
C135 0.027(5) 0.028(5) 0.042(6) -0.003(5) -0.006(4) -0.005(4)
C136 0.040(6) 0.034(6) 0.031(6) -0.006(4) 0.009(5) 0.005(4)
C137 0.040(6) 0.048(6) 0.023(6) 0.006(5) 0.014(5) 0.003(5)
C138 0.041(6) 0.023(5) 0.031(6) 0.001(4) 0.007(5) -0.009(4)
C139 0.024(5) 0.026(5) 0.015(5) -0.001(4) 0.011(4) -0.002(4)
C140 0.032(5) 0.034(5) 0.030(5) 0.000(4) 0.002(4) -0.007(4)
C141 0.026(5) 0.023(5) 0.067(7) 0.007(5) 0.005(5) 0.002(4)
C142 0.025(5) 0.035(6) 0.057(7) 0.012(5) -0.010(5) 0.003(4)
C143 0.024(5) 0.032(6) 0.049(6) -0.001(5) 0.006(5) -0.005(4)
C144 0.038(6) 0.019(5) 0.033(6) 0.000(4) 0.010(4) 0.001(4)
C1S 0.129(7) 0.124(7) 0.123(7) -0.004(5) 0.005(5) 0.003(5)
C2S 0.156(7) 0.151(7) 0.151(8) -0.014(5) 0.015(5) 0.006(5)
C3S 0.186(9) 0.182(9) 0.190(9) -0.008(5) 0.014(5) 0.004(5)

loop_
_atom_type_symbol
_atom_type_description
_atom_type_scat_dispersion_real
_atom_type_scat_dispersion_imag
_atom_type_scat_source
C C 0.0033 0.0016 'International Tables Vol C Tables 4.2.6.8 and 6.1.1.4'
H H 0.0000 0.0000 'International Tables Vol C Tables 4.2.6.8 and 6.1.1.4'
N N 0.0061 0.0033 'International Tables Vol C Tables 4.2.6.8 and 6.1.1.4'
O O 0.0106 0.0060 'International Tables Vol C Tables 4.2.6.8 and 6.1.1.4'
P P 0.1023 0.0942 'International Tables Vol C Tables 4.2.6.8 and 6.1.1.4'
U U -9.6767 9.6646 'International Tables Vol C Tables 4.2.6.8 and 6.1.1.4'

loop_
_geom_angle_atom_site_label_1
_geom_angle_atom_site_label_2
_geom_angle_atom_site_label_3
_geom_angle
_geom_angle_site_symmetry_1
_geom_angle_site_symmetry_3
_geom_angle_publ_flag
O2 U1 O1 177.9(2) . . ?
O2 U1 O9 88.74(18) . . ?
O1 U1 O9 89.17(19) . . ?
O2 U1 O7 92.17(18) . . ?
O1 U1 O7 89.91(19) . . ?
O9 U1 O7 178.28(18) . . ?
O2 U1 O13 87.93(18) . . ?
O1 U1 O13 92.38(19) . . ?
O9 U1 O13 90.82(17) . . ?
O7 U1 O13 90.67(17) . . ?
O2 U1 O11 88.48(18) . . ?
O1 U1 O11 91.31(19) . . ?
O9 U1 O11 91.68(17) . . ?
O7 U1 O11 86.89(17) . . ?
O13 U1 O11 175.58(17) . . ?
O3 U2 O4 179.1(2) . . ?
O3 U2 O14 92.64(19) . . ?
O4 U2 O14 87.27(19) . . ?
O3 U2 O12 89.15(19) . . ?
O4 U2 O12 90.32(19) . . ?
O14 U2 O12 138.07(15) . . ?
O3 U2 O16 91.91(19) . . ?
O4 U2 O16 88.61(19) . . ?
O14 U2 O16 149.22(17) . . ?
O12 U2 O16 72.41(16) . . ?
O3 U2 O15 86.84(19) . . ?
O4 U2 O15 94.01(19) . . ?
O14 U2 O15 74.91(16) . . ?
O12 U2 O15 146.96(15) . . ?
O16 U2 O15 74.97(17) . . ?
O3 U2 O1 88.32(18) . . ?
O4 U2 O1 90.81(18) . . ?
O14 U2 O1 68.58(15) . . ?
O12 U2 O1 69.61(15) . . ?
O16 U2 O1 142.01(16) . . ?
O15 U2 O1 142.88(16) . . ?
O5 U3 O6 179.3(2) . . ?
O5 U3 O8 90.51(19) . . ?
O6 U3 O8 89.11(18) . . ?
O5 U3 O10 91.00(19) . . ?
O6 U3 O10 88.92(18) . . ?
O8 U3 O10 138.92(15) . . ?
O5 U3 O17 88.25(19) . . ?
O6 U3 O17 92.16(18) . . ?
O8 U3 O17 71.19(16) . . ?
O10 U3 O17 149.89(15) . . ?
O5 U3 O18 88.92(19) . . ?
O6 U3 O18 91.71(18) . . ?
O8 U3 O18 145.79(15) . . ?
O10 U3 O18 75.29(15) . . ?
O17 U3 O18 74.60(15) . . ?
O5 U3 O2 85.84(18) . . ?
O6 U3 O2 93.50(18) . . ?
O8 U3 O2 68.59(15) . . ?
O10 U3 O2 70.58(14) . . ?
O17 U3 O2 139.26(15) . . ?
O18 U3 O2 145.34(14) . . ?
O7 P1 N1 117.1(3) . . ?
O7 P1 C7 105.6(3) . . ?
N1 P1 C7 112.2(3) . . ?
O7 P1 C1 107.9(3) . . ?
N1 P1 C1 107.1(3) . . ?
C7 P1 C1 106.4(4) . . ?
O8 P2 N1 117.1(3) . . ?
O8 P2 C13 111.3(3) . . ?
N1 P2 C13 105.5(3) . . ?
O8 P2 C19 107.7(3) . . ?
N1 P2 C19 110.4(3) . . ?
C13 P2 C19 104.0(3) . . ?
O9 P3 N2 116.7(3) . . ?
O9 P3 C31 105.6(3) . . ?
N2 P3 C31 112.2(3) . . ?
O9 P3 C25 106.1(3) . . ?
N2 P3 C25 107.2(3) . . ?
C31 P3 C25 108.6(3) . . ?
O10 P4 N2 119.1(3) . . ?
O10 P4 C37 108.1(3) . . ?
N2 P4 C37 108.3(3) . . ?
O10 P4 C43 109.1(3) . . ?
N2 P4 C43 105.1(3) . . ?
C37 P4 C43 106.6(3) . . ?
O11 P5 N3 115.1(3) . . ?
O11 P5 C49 107.3(3) . . ?
N3 P5 C49 107.6(3) . . ?
O11 P5 C55 106.2(3) . . ?
N3 P5 C55 112.3(3) . . ?
C49 P5 C55 108.1(3) . . ?
O12 P6 N3 118.6(3) . . ?
O12 P6 C61 109.6(3) . . ?
N3 P6 C61 105.1(3) . . ?
O12 P6 C67 109.8(3) . . ?
N3 P6 C67 108.6(3) . . ?
C61 P6 C67 104.1(3) . . ?
O13 P7 N4 116.1(3) . . ?
O13 P7 C79 106.8(3) . . ?
N4 P7 C79 111.4(3) . . ?
O13 P7 C73 106.7(3) . . ?
N4 P7 C73 106.0(3) . . ?
C79 P7 C73 109.6(3) . . ?
O14 P8 N4 117.2(3) . . ?
O14 P8 C85 110.0(3) . . ?
N4 P8 C85 104.1(3) . . ?
O14 P8 C91 108.2(3) . . ?
N4 P8 C91 110.0(3) . . ?
C85 P8 C91 106.9(4) . . ?
O15 P9 N5 115.4(3) . . ?
O15 P9 C103 109.6(3) . . ?
N5 P9 C103 107.9(3) . . ?
O15 P9 C97 109.2(3) . . ?
N5 P9 C97 110.1(4) . . ?
C103 P9 C97 104.2(3) . . ?
O16 P10 N5 115.3(3) . . ?
O16 P10 C109 108.7(3) . . ?
N5 P10 C109 108.0(4) . . ?
O16 P10 C115 106.0(3) . . ?
N5 P10 C115 110.0(3) . . ?
C109 P10 C115 108.7(4) . . ?
O17 P11 N6 114.7(3) . . ?
O17 P11 C121 109.4(3) . . ?
N6 P11 C121 105.7(4) . . ?
O17 P11 C127 106.2(3) . . ?
N6 P11 C127 112.3(3) . . ?
C121 P11 C127 108.5(4) . . ?
O18 P12 N6 115.0(3) . . ?
O18 P12 C133 110.8(3) . . ?
N6 P12 C133 107.7(3) . . ?
O18 P12 C139 109.1(3) . . ?
N6 P12 C139 108.2(3) . . ?
C133 P12 C139 105.6(3) . . ?
U1 O1 U2 176.6(3) . . ?
U1 O2 U3 176.5(2) . . ?
P1 O7 U1 151.7(3) . . ?
P2 O8 U3 165.8(3) . . ?
P3 O9 U1 157.6(3) . . ?
P4 O10 U3 177.5(3) . . ?
P5 O11 U1 142.4(3) . . ?
P6 O12 U2 167.4(3) . . ?
P7 O13 U1 153.8(3) . . ?
P8 O14 U2 167.8(3) . . ?
P9 O15 U2 135.3(3) . . ?
P10 O16 U2 142.9(3) . . ?
P11 O17 U3 139.8(3) . . ?
P12 O18 U3 140.3(3) . . ?
P1 N1 P2 126.9(4) . . ?
P3 N2 P4 130.5(4) . . ?
P5 N3 P6 127.3(4) . . ?
P8 N4 P7 127.7(4) . . ?
P10 N5 P9 121.5(4) . . ?
P11 N6 P12 121.5(4) . . ?
C6 C1 C2 121.3(7) . . ?
C6 C1 P1 120.4(6) . . ?
C2 C1 P1 118.3(6) . . ?
C1 C2 C3 118.2(8) . . ?
C1 C2 H1 120.9 . . ?
C3 C2 H1 120.9 . . ?
C4 C3 C2 120.9(8) . . ?
C4 C3 H2 119.5 . . ?
C2 C3 H2 119.5 . . ?
C3 C4 C5 119.5(8) . . ?
C3 C4 H3 120.3 . . ?
C5 C4 H3 120.3 . . ?
C6 C5 C4 120.3(8) . . ?
C6 C5 H4 119.9 . . ?
C4 C5 H4 119.9 . . ?
C5 C6 C1 119.8(8) . . ?
C5 C6 H5 120.1 . . ?
C1 C6 H5 120.1 . . ?
C12 C7 C8 116.7(8) . . ?
C12 C7 P1 121.8(6) . . ?
C8 C7 P1 121.1(6) . . ?
C9 C8 C7 121.0(9) . . ?
C9 C8 H6 119.5 . . ?
C7 C8 H6 119.5 . . ?
C8 C9 C10 120.1(9) . . ?
C8 C9 H7 120.0 . . ?
C10 C9 H7 120.0 . . ?
C11 C10 C9 119.6(9) . . ?
C11 C10 H8 120.2 . . ?
C9 C10 H8 120.2 . . ?
C10 C11 C12 120.9(9) . . ?
C10 C11 H9 119.5 . . ?
C12 C11 H9 119.5 . . ?
C11 C12 C7 121.6(8) . . ?
C11 C12 H10 119.2 . . ?
C7 C12 H10 119.2 . . ?
C14 C13 C18 118.7(8) . . ?
C14 C13 P2 121.7(6) . . ?
C18 C13 P2 119.5(6) . . ?
C13 C14 C15 121.2(8) . . ?
C13 C14 H11 119.4 . . ?
C15 C14 H11 119.4 . . ?
C16 C15 C14 118.2(8) . . ?
C16 C15 H12 120.9 . . ?
C14 C15 H12 120.9 . . ?
C17 C16 C15 120.9(9) . . ?
C17 C16 H13 119.5 . . ?
C15 C16 H13 119.5 . . ?
C18 C17 C16 120.6(8) . . ?
C18 C17 H14 119.7 . . ?
C16 C17 H14 119.7 . . ?
C17 C18 C13 120.4(8) . . ?
C17 C18 H15 119.8 . . ?
C13 C18 H15 119.8 . . ?
C24 C19 C20 118.5(7) . . ?
C24 C19 P2 120.0(6) . . ?
C20 C19 P2 121.3(5) . . ?
C21 C20 C19 120.0(7) . . ?
C21 C20 H16 120.0 . . ?
C19 C20 H16 120.0 . . ?
C20 C21 C22 122.2(8) . . ?
C20 C21 H17 118.9 . . ?
C22 C21 H17 118.9 . . ?
C23 C22 C21 118.4(8) . . ?
C23 C22 H18 120.8 . . ?
C21 C22 H18 120.8 . . ?
C22 C23 C24 120.9(8) . . ?
C22 C23 H19 119.6 . . ?
C24 C23 H19 119.6 . . ?
C23 C24 C19 120.0(7) . . ?
C23 C24 H20 120.0 . . ?
C19 C24 H20 120.0 . . ?
C26 C25 C30 119.8(7) . . ?
C26 C25 P3 118.7(5) . . ?
C30 C25 P3 121.5(6) . . ?
C27 C26 C25 120.3(7) . . ?
C27 C26 H21 119.9 . . ?
C25 C26 H21 119.9 . . ?
C28 C27 C26 119.5(8) . . ?
C28 C27 H22 120.2 . . ?
C26 C27 H22 120.2 . . ?
C27 C28 C29 120.5(7) . . ?
C27 C28 H23 119.8 . . ?
C29 C28 H23 119.8 . . ?
C30 C29 C28 120.8(7) . . ?
C30 C29 H24 119.6 . . ?
C28 C29 H24 119.6 . . ?
C29 C30 C25 119.1(7) . . ?
C29 C30 H25 120.4 . . ?
C25 C30 H25 120.4 . . ?
C36 C31 C32 117.2(7) . . ?
C36 C31 P3 119.7(6) . . ?
C32 C31 P3 122.9(6) . . ?
C33 C32 C31 120.7(8) . . ?
C33 C32 H26 119.7 . . ?
C31 C32 H26 119.7 . . ?
C34 C33 C32 119.8(8) . . ?
C34 C33 H27 120.1 . . ?
C32 C33 H27 120.1 . . ?
C33 C34 C35 120.2(8) . . ?
C33 C34 H28 119.9 . . ?
C35 C34 H28 119.9 . . ?
C36 C35 C34 119.5(8) . . ?
C36 C35 H29 120.2 . . ?
C34 C35 H29 120.2 . . ?
C35 C36 C31 122.5(8) . . ?
C35 C36 H30 118.7 . . ?
C31 C36 H30 118.7 . . ?
C38 C37 C42 118.8(8) . . ?
C38 C37 P4 120.1(6) . . ?
C42 C37 P4 121.1(6) . . ?
C37 C38 C39 118.5(8) . . ?
C37 C38 H31 120.8 . . ?
C39 C38 H31 120.8 . . ?
C40 C39 C38 122.2(9) . . ?
C40 C39 H32 118.9 . . ?
C38 C39 H32 118.9 . . ?
C41 C40 C39 118.6(9) . . ?
C41 C40 H33 120.7 . . ?
C39 C40 H33 120.7 . . ?
C42 C41 C40 119.7(8) . . ?
C42 C41 H34 120.1 . . ?
C40 C41 H34 120.1 . . ?
C41 C42 C37 122.1(8) . . ?
C41 C42 H35 119.0 . . ?
C37 C42 H35 119.0 . . ?
C48 C43 C44 119.1(7) . . ?
C48 C43 P4 121.9(6) . . ?
C44 C43 P4 119.0(5) . . ?
C43 C44 C45 120.1(7) . . ?
C43 C44 H36 120.0 . . ?
C45 C44 H36 120.0 . . ?
C46 C45 C44 119.0(7) . . ?
C46 C45 H37 120.5 . . ?
C44 C45 H37 120.5 . . ?
C47 C46 C45 121.3(7) . . ?
C47 C46 H38 119.3 . . ?
C45 C46 H38 119.3 . . ?
C46 C47 C48 120.0(7) . . ?
C46 C47 H39 120.0 . . ?
C48 C47 H39 120.0 . . ?
C47 C48 C43 120.6(7) . . ?
C47 C48 H40 119.7 . . ?
C43 C48 H40 119.7 . . ?
C50 C49 C54 119.0(7) . . ?
C50 C49 P5 120.2(6) . . ?
C54 C49 P5 120.8(6) . . ?
C49 C50 C51 120.7(8) . . ?
C49 C50 H41 119.7 . . ?
C51 C50 H41 119.7 . . ?
C50 C51 C52 120.9(8) . . ?
C50 C51 H42 119.6 . . ?
C52 C51 H42 119.6 . . ?
C53 C52 C51 119.2(8) . . ?
C53 C52 H43 120.4 . . ?
C51 C52 H43 120.4 . . ?
C54 C53 C52 120.8(8) . . ?
C54 C53 H44 119.6 . . ?
C52 C53 H44 119.6 . . ?
C53 C54 C49 119.5(8) . . ?
C53 C54 H45 120.3 . . ?
C49 C54 H45 120.3 . . ?
C60 C55 C56 119.5(7) . . ?
C60 C55 P5 121.0(6) . . ?
C56 C55 P5 119.4(6) . . ?
C57 C56 C55 120.2(8) . . ?
C57 C56 H46 119.9 . . ?
C55 C56 H46 119.9 . . ?
C58 C57 C56 119.1(8) . . ?
C58 C57 H47 120.4 . . ?
C56 C57 H47 120.4 . . ?
C59 C58 C57 121.2(8) . . ?
C59 C58 H48 119.4 . . ?
C57 C58 H48 119.4 . . ?
C58 C59 C60 119.5(8) . . ?
C58 C59 H49 120.3 . . ?
C60 C59 H49 120.3 . . ?
C55 C60 C59 120.5(8) . . ?
C55 C60 H50 119.8 . . ?
C59 C60 H50 119.8 . . ?
C62 C61 C66 119.2(7) . . ?
C62 C61 P6 121.0(6) . . ?
C66 C61 P6 119.4(6) . . ?
C61 C62 C63 121.1(8) . . ?
C61 C62 H51 119.5 . . ?
C63 C62 H51 119.5 . . ?
C62 C63 C64 120.5(8) . . ?
C62 C63 H52 119.8 . . ?
C64 C63 H52 119.8 . . ?
C63 C64 C65 118.8(8) . . ?
C63 C64 H53 120.6 . . ?
C65 C64 H53 120.6 . . ?
C66 C65 C64 120.4(8) . . ?
C66 C65 H54 119.8 . . ?
C64 C65 H54 119.8 . . ?
C65 C66 C61 120.0(8) . . ?
C65 C66 H55 120.0 . . ?
C61 C66 H55 120.0 . . ?
C68 C67 C72 118.7(7) . . ?
C68 C67 P6 118.9(6) . . ?
C72 C67 P6 122.1(6) . . ?
C67 C68 C69 120.8(8) . . ?
C67 C68 H56 119.6 . . ?
C69 C68 H56 119.6 . . ?
C68 C69 C70 119.4(8) . . ?
C68 C69 H57 120.3 . . ?
C70 C69 H57 120.3 . . ?
C71 C70 C69 120.3(8) . . ?
C71 C70 H58 119.8 . . ?
C69 C70 H58 119.8 . . ?
C70 C71 C72 120.3(8) . . ?
C70 C71 H59 119.9 . . ?
C72 C71 H59 119.9 . . ?
C71 C72 C67 120.4(8) . . ?
C71 C72 H60 119.8 . . ?
C67 C72 H60 119.8 . . ?
C74 C73 C78 119.6(7) . . ?
C74 C73 P7 120.9(6) . . ?
C78 C73 P7 119.5(6) . . ?
C73 C74 C75 121.4(8) . . ?
C73 C74 H61 119.3 . . ?
C75 C74 H61 119.3 . . ?
C76 C75 C74 119.2(9) . . ?
C76 C75 H62 120.4 . . ?
C74 C75 H62 120.4 . . ?
C77 C76 C75 119.2(9) . . ?
C77 C76 H63 120.4 . . ?
C75 C76 H63 120.4 . . ?
C76 C77 C78 121.7(9) . . ?
C76 C77 H64 119.1 . . ?
C78 C77 H64 119.1 . . ?
C77 C78 C73 118.8(8) . . ?
C77 C78 H65 120.6 . . ?
C73 C78 H65 120.6 . . ?
C80 C79 C84 118.1(7) . . ?
C80 C79 P7 120.7(6) . . ?
C84 C79 P7 120.8(6) . . ?
C79 C80 C81 121.8(8) . . ?
C79 C80 H66 119.1 . . ?
C81 C80 H66 119.1 . . ?
C82 C81 C80 119.7(8) . . ?
C82 C81 H67 120.2 . . ?
C80 C81 H67 120.2 . . ?
C81 C82 C83 120.0(8) . . ?
C81 C82 H68 120.0 . . ?
C83 C82 H68 120.0 . . ?
C82 C83 C84 119.5(9) . . ?
C82 C83 H69 120.2 . . ?
C84 C83 H69 120.2 . . ?
C79 C84 C83 120.9(8) . . ?
C79 C84 H70 119.5 . . ?
C83 C84 H70 119.5 . . ?
C90 C85 C86 120.0(7) . . ?
C90 C85 P8 121.7(6) . . ?
C86 C85 P8 118.0(6) . . ?
C87 C86 C85 119.2(8) . . ?
C87 C86 H71 120.4 . . ?
C85 C86 H71 120.4 . . ?
C88 C87 C86 120.1(8) . . ?
C88 C87 H72 119.9 . . ?
C86 C87 H72 119.9 . . ?
C89 C88 C87 119.9(9) . . ?
C89 C88 H73 120.0 . . ?
C87 C88 H73 120.0 . . ?
C90 C89 C88 120.9(8) . . ?
C90 C89 H74 119.6 . . ?
C88 C89 H74 119.6 . . ?
C85 C90 C89 119.9(8) . . ?
C85 C90 H75 120.0 . . ?
C89 C90 H75 120.0 . . ?
C96 C91 C92 119.1(7) . . ?
C96 C91 P8 121.1(6) . . ?
C92 C91 P8 119.6(6) . . ?
C91 C92 C93 119.6(8) . . ?
C91 C92 H76 120.2 . . ?
C93 C92 H76 120.2 . . ?
C94 C93 C92 121.2(8) . . ?
C94 C93 H77 119.4 . . ?
C92 C93 H77 119.4 . . ?
C93 C94 C95 119.5(8) . . ?
C93 C94 H78 120.3 . . ?
C95 C94 H78 120.3 . . ?
C96 C95 C94 119.7(8) . . ?
C96 C95 H79 120.2 . . ?
C94 C95 H79 120.2 . . ?
C91 C96 C95 120.9(8) . . ?
C91 C96 H80 119.6 . . ?
C95 C96 H80 119.6 . . ?
C102 C97 C98 119.7(8) . . ?
C102 C97 P9 119.9(6) . . ?
C98 C97 P9 120.3(6) . . ?
C99 C98 C97 120.7(9) . . ?
C99 C98 H81 119.7 . . ?
C97 C98 H81 119.7 . . ?
C98 C99 C100 120.3(9) . . ?
C98 C99 H82 119.8 . . ?
C100 C99 H82 119.8 . . ?
C99 C100 C101 119.4(8) . . ?
C99 C100 H83 120.3 . . ?
C101 C100 H83 120.3 . . ?
C100 C101 C102 121.2(9) . . ?
C100 C101 H84 119.4 . . ?
C102 C101 H84 119.4 . . ?
C97 C102 C101 118.6(9) . . ?
C97 C102 H85 120.7 . . ?
C101 C102 H85 120.7 . . ?
C108 C103 C104 117.5(8) . . ?
C108 C103 P9 122.5(6) . . ?
C104 C103 P9 119.9(6) . . ?
C105 C104 C103 121.2(8) . . ?
C105 C104 H86 119.4 . . ?
C103 C104 H86 119.4 . . ?
C104 C105 C106 121.0(8) . . ?
C104 C105 H87 119.5 . . ?
C106 C105 H87 119.5 . . ?
C105 C106 C107 118.7(8) . . ?
C105 C106 H88 120.7 . . ?
C107 C106 H88 120.7 . . ?
C106 C107 C108 120.7(8) . . ?
C106 C107 H89 119.7 . . ?
C108 C107 H89 119.7 . . ?
C103 C108 C107 121.0(8) . . ?
C103 C108 H90 119.5 . . ?
C107 C108 H90 119.5 . . ?
C110 C109 C114 119.1(9) . . ?
C110 C109 P10 123.0(7) . . ?
C114 C109 P10 117.6(7) . . ?
C109 C110 C111 120.2(9) . . ?
C109 C110 H91 119.9 . . ?
C111 C110 H91 119.9 . . ?
C112 C111 C110 119.8(10) . . ?
C112 C111 H92 120.1 . . ?
C110 C111 H92 120.1 . . ?
C111 C112 C113 121.4(11) . . ?
C111 C112 H93 119.3 . . ?
C113 C112 H93 119.3 . . ?
C112 C113 C114 120.1(10) . . ?
C112 C113 H94 120.0 . . ?
C114 C113 H94 120.0 . . ?
C113 C114 C109 119.4(9) . . ?
C113 C114 H95 120.3 . . ?
C109 C114 H95 120.3 . . ?
C120 C115 C116 120.4(8) . . ?
C120 C115 P10 117.7(6) . . ?
C116 C115 P10 121.4(7) . . ?
C115 C116 C117 120.3(8) . . ?
C115 C116 H96 119.9 . . ?
C117 C116 H96 119.9 . . ?
C118 C117 C116 118.3(8) . . ?
C118 C117 H97 120.9 . . ?
C116 C117 H97 120.9 . . ?
C117 C118 C119 122.2(9) . . ?
C117 C118 H98 118.9 . . ?
C119 C118 H98 118.9 . . ?
C118 C119 C120 118.7(9) . . ?
C118 C119 H99 120.6 . . ?
C120 C119 H99 120.6 . . ?
C115 C120 C119 120.1(8) . . ?
C115 C120 H100 120.0 . . ?
C119 C120 H100 120.0 . . ?
C122 C121 C126 118.6(8) . . ?
C122 C121 P11 121.0(6) . . ?
C126 C121 P11 120.4(7) . . ?
C121 C122 C123 122.6(8) . . ?
C121 C122 H101 118.7 . . ?
C123 C122 H101 118.7 . . ?
C122 C123 C124 117.5(9) . . ?
C122 C123 H102 121.2 . . ?
C124 C123 H102 121.2 . . ?
C125 C124 C123 121.3(8) . . ?
C125 C124 H103 119.3 . . ?
C123 C124 H103 119.3 . . ?
C124 C125 C126 119.6(10) . . ?
C124 C125 H104 120.2 . . ?
C126 C125 H104 120.2 . . ?
C121 C126 C125 120.2(9) . . ?
C121 C126 H105 119.9 . . ?
C125 C126 H105 119.9 . . ?
C128 C127 C132 117.0(8) . . ?
C128 C127 P11 121.4(6) . . ?
C132 C127 P11 121.2(7) . . ?
C129 C128 C127 122.9(8) . . ?
C129 C128 H106 118.5 . . ?
C127 C128 H106 118.5 . . ?
C130 C129 C128 119.9(9) . . ?
C130 C129 H107 120.1 . . ?
C128 C129 H107 120.1 . . ?
C129 C130 C131 118.9(10) . . ?
C129 C130 H108 120.6 . . ?
C131 C130 H108 120.6 . . ?
C132 C131 C130 121.5(9) . . ?
C132 C131 H109 119.2 . . ?
C130 C131 H109 119.2 . . ?
C131 C132 C127 119.8(9) . . ?
C131 C132 H110 120.1 . . ?
C127 C132 H110 120.1 . . ?
C138 C133 C134 118.0(7) . . ?
C138 C133 P12 121.2(6) . . ?
C134 C133 P12 120.7(6) . . ?
C135 C134 C133 120.7(7) . . ?
C135 C134 H111 119.7 . . ?
C133 C134 H111 119.7 . . ?
C136 C135 C134 119.8(8) . . ?
C136 C135 H112 120.1 . . ?
C134 C135 H112 120.1 . . ?
C135 C136 C137 120.7(8) . . ?
C135 C136 H113 119.7 . . ?
C137 C136 H113 119.7 . . ?
C138 C137 C136 119.5(8) . . ?
C138 C137 H114 120.3 . . ?
C136 C137 H114 120.3 . . ?
C137 C138 C133 121.4(8) . . ?
C137 C138 H115 119.3 . . ?
C133 C138 H115 119.3 . . ?
C144 C139 C140 118.4(8) . . ?
C144 C139 P12 121.8(6) . . ?
C140 C139 P12 119.1(6) . . ?
C141 C140 C139 120.8(8) . . ?
C141 C140 H116 119.6 . . ?
C139 C140 H116 119.6 . . ?
C140 C141 C142 119.1(8) . . ?
C140 C141 H117 120.4 . . ?
C142 C141 H117 120.4 . . ?
C141 C142 C143 121.5(8) . . ?
C141 C142 H118 119.3 . . ?
C143 C142 H118 119.3 . . ?
C144 C143 C142 119.3(8) . . ?
C144 C143 H119 120.4 . . ?
C142 C143 H119 120.4 . . ?
C139 C144 C143 120.9(8) . . ?
C139 C144 H120 119.5 . . ?
C143 C144 H120 119.5 . . ?
C1S C1S C2S 115.5(15) 3_776 . ?
C1S C1S H1S1 108.4 3_776 . ?
C2S C1S H1S1 108.4 . . ?
C1S C1S H1S2 108.4 3_776 . ?
C2S C1S H1S2 108.4 . . ?
H1S1 C1S H1S2 107.5 . . ?
C3S C2S C1S 107.9(12) . . ?
C3S C2S H2S1 110.1 . . ?
C1S C2S H2S1 110.1 . . ?
C3S C2S H2S2 110.1 . . ?
C1S C2S H2S2 110.1 . . ?
H2S1 C2S H2S2 108.4 . . ?
C2S C3S H3S1 109.5 . . ?
C2S C3S H3S2 109.5 . . ?
H3S1 C3S H3S2 109.5 . . ?
C2S C3S H3S3 109.5 . . ?
H3S1 C3S H3S3 109.5 . . ?
H3S2 C3S H3S3 109.5 . . ?

loop_
_geom_bond_atom_site_label_1
_geom_bond_atom_site_label_2
_geom_bond_distance
_geom_bond_site_symmetry_2
_geom_bond_publ_flag
U1 O2 1.798(4) . ?
U1 O1 1.817(4) . ?
U1 O9 2.215(4) . ?
U1 O7 2.239(4) . ?
U1 O13 2.233(5) . ?
U1 O11 2.231(5) . ?
U2 O3 1.773(4) . ?
U2 O4 1.785(4) . ?
U2 O14 2.311(5) . ?
U2 O12 2.348(5) . ?
U2 O16 2.337(4) . ?
U2 O15 2.402(5) . ?
U2 O1 2.567(4) . ?
U3 O5 1.768(5) . ?
U3 O6 1.758(4) . ?
U3 O8 2.347(4) . ?
U3 O10 2.349(4) . ?
U3 O17 2.365(4) . ?
U3 O18 2.407(4) . ?
U3 O2 2.519(4) . ?
P1 O7 1.540(5) . ?
P1 N1 1.596(6) . ?
P1 C7 1.789(8) . ?
P1 C1 1.818(7) . ?
P2 O8 1.511(5) . ?
P2 N1 1.590(6) . ?
P2 C13 1.793(8) . ?
P2 C19 1.814(7) . ?
P3 O9 1.540(5) . ?
P3 N2 1.585(6) . ?
P3 C31 1.794(8) . ?
P3 C25 1.799(7) . ?
P4 O10 1.506(5) . ?
P4 N2 1.598(6) . ?
P4 C37 1.812(8) . ?
P4 C43 1.805(7) . ?
P5 O11 1.530(5) . ?
P5 N3 1.593(6) . ?
P5 C49 1.782(8) . ?
P5 C55 1.815(7) . ?
P6 O12 1.505(5) . ?
P6 N3 1.598(6) . ?
P6 C61 1.803(7) . ?
P6 C67 1.806(7) . ?
P7 O13 1.535(5) . ?
P7 N4 1.593(6) . ?
P7 C79 1.793(7) . ?
P7 C73 1.796(7) . ?
P8 O14 1.525(5) . ?
P8 N4 1.598(6) . ?
P8 C85 1.805(7) . ?
P8 C91 1.804(7) . ?
P9 O15 1.527(5) . ?
P9 N5 1.578(6) . ?
P9 C103 1.806(8) . ?
P9 C97 1.821(8) . ?
P10 O16 1.517(5) . ?
P10 N5 1.578(6) . ?
P10 C109 1.811(8) . ?
P10 C115 1.838(8) . ?
P11 O17 1.514(5) . ?
P11 N6 1.568(6) . ?
P11 C121 1.801(8) . ?
P11 C127 1.815(8) . ?
P12 O18 1.515(5) . ?
P12 N6 1.606(6) . ?
P12 C133 1.792(8) . ?
P12 C139 1.795(8) . ?
C1 C6 1.382(10) . ?
C1 C2 1.367(9) . ?
C2 C3 1.399(10) . ?
C2 H1 0.9300 . ?
C3 C4 1.369(11) . ?
C3 H2 0.9300 . ?
C4 C5 1.387(11) . ?
C4 H3 0.9300 . ?
C5 C6 1.364(10) . ?
C5 H4 0.9300 . ?
C6 H5 0.9300 . ?
C7 C12 1.395(10) . ?
C7 C8 1.412(10) . ?
C8 C9 1.370(11) . ?
C8 H6 0.9300 . ?
C9 C10 1.397(12) . ?
C9 H7 0.9300 . ?
C10 C11 1.348(12) . ?
C10 H8 0.9300 . ?
C11 C12 1.371(11) . ?
C11 H9 0.9300 . ?
C12 H10 0.9300 . ?
C13 C14 1.371(10) . ?
C13 C18 1.393(10) . ?
C14 C15 1.420(10) . ?
C14 H11 0.9300 . ?
C15 C16 1.373(11) . ?
C15 H12 0.9300 . ?
C16 C17 1.370(11) . ?
C16 H13 0.9300 . ?
C17 C18 1.380(10) . ?
C17 H14 0.9300 . ?
C18 H15 0.9300 . ?
C19 C24 1.386(9) . ?
C19 C20 1.386(9) . ?
C20 C21 1.360(10) . ?
C20 H16 0.9300 . ?
C21 C22 1.363(10) . ?
C21 H17 0.9300 . ?
C22 C23 1.371(10) . ?
C22 H18 0.9300 . ?
C23 C24 1.383(10) . ?
C23 H19 0.9300 . ?
C24 H20 0.9300 . ?
C25 C26 1.397(10) . ?
C25 C30 1.399(9) . ?
C26 C27 1.383(9) . ?
C26 H21 0.9300 . ?
C27 C28 1.387(10) . ?
C27 H22 0.9300 . ?
C28 C29 1.379(10) . ?
C28 H23 0.9300 . ?
C29 C30 1.385(9) . ?
C29 H24 0.9300 . ?
C30 H25 0.9300 . ?
C31 C36 1.378(10) . ?
C31 C32 1.406(10) . ?
C32 C33 1.379(10) . ?
C32 H26 0.9300 . ?
C33 C34 1.383(10) . ?
C33 H27 0.9300 . ?
C34 C35 1.369(11) . ?
C34 H28 0.9300 . ?
C35 C36 1.369(10) . ?
C35 H29 0.9300 . ?
C36 H30 0.9300 . ?
C37 C38 1.387(10) . ?
C37 C42 1.375(10) . ?
C38 C39 1.397(11) . ?
C38 H31 0.9300 . ?
C39 C40 1.380(11) . ?
C39 H32 0.9300 . ?
C40 C41 1.368(11) . ?
C40 H33 0.9300 . ?
C41 C42 1.387(10) . ?
C41 H34 0.9300 . ?
C42 H35 0.9300 . ?
C43 C48 1.389(9) . ?
C43 C44 1.398(9) . ?
C44 C45 1.399(9) . ?
C44 H36 0.9300 . ?
C45 C46 1.387(10) . ?
C45 H37 0.9300 . ?
C46 C47 1.361(10) . ?
C46 H38 0.9300 . ?
C47 C48 1.385(9) . ?
C47 H39 0.9300 . ?
C48 H40 0.9300 . ?
C49 C50 1.390(10) . ?
C49 C54 1.411(9) . ?
C50 C51 1.369(10) . ?
C50 H41 0.9300 . ?
C51 C52 1.396(10) . ?
C51 H42 0.9300 . ?
C52 C53 1.379(11) . ?
C52 H43 0.9300 . ?
C53 C54 1.393(10) . ?
C53 H44 0.9300 . ?
C54 H45 0.9300 . ?
C55 C60 1.386(10) . ?
C55 C56 1.399(9) . ?
C56 C57 1.383(9) . ?
C56 H46 0.9300 . ?
C57 C58 1.381(11) . ?
C57 H47 0.9300 . ?
C58 C59 1.386(10) . ?
C58 H48 0.9300 . ?
C59 C60 1.373(10) . ?
C59 H49 0.9300 . ?
C60 H50 0.9300 . ?
C61 C62 1.385(10) . ?
C61 C66 1.386(10) . ?
C62 C63 1.370(10) . ?
C62 H51 0.9300 . ?
C63 C64 1.383(10) . ?
C63 H52 0.9300 . ?
C64 C65 1.403(11) . ?
C64 H53 0.9300 . ?
C65 C66 1.383(10) . ?
C65 H54 0.9300 . ?
C66 H55 0.9300 . ?
C67 C68 1.402(10) . ?
C67 C72 1.381(10) . ?
C68 C69 1.379(10) . ?
C68 H56 0.9300 . ?
C69 C70 1.395(10) . ?
C69 H57 0.9300 . ?
C70 C71 1.364(10) . ?
C70 H58 0.9300 . ?
C71 C72 1.396(10) . ?
C71 H59 0.9300 . ?
C72 H60 0.9300 . ?
C73 C74 1.354(10) . ?
C73 C78 1.396(10) . ?
C74 C75 1.388(10) . ?
C74 H61 0.9300 . ?
C75 C76 1.386(11) . ?
C75 H62 0.9300 . ?
C76 C77 1.366(12) . ?
C76 H63 0.9300 . ?
C77 C78 1.378(11) . ?
C77 H64 0.9300 . ?
C78 H65 0.9300 . ?
C79 C80 1.375(10) . ?
C79 C84 1.374(10) . ?
C80 C81 1.383(10) . ?
C80 H66 0.9300 . ?
C81 C82 1.373(11) . ?
C81 H67 0.9300 . ?
C82 C83 1.370(11) . ?
C82 H68 0.9300 . ?
C83 C84 1.405(11) . ?
C83 H69 0.9300 . ?
C84 H70 0.9300 . ?
C85 C90 1.380(10) . ?
C85 C86 1.399(10) . ?
C86 C87 1.405(10) . ?
C86 H71 0.9300 . ?
C87 C88 1.377(11) . ?
C87 H72 0.9300 . ?
C88 C89 1.379(11) . ?
C88 H73 0.9300 . ?
C89 C90 1.382(10) . ?
C89 H74 0.9300 . ?
C90 H75 0.9300 . ?
C91 C96 1.388(10) . ?
C91 C92 1.400(10) . ?
C92 C93 1.389(9) . ?
C92 H76 0.9300 . ?
C93 C94 1.371(10) . ?
C93 H77 0.9300 . ?
C94 C95 1.402(11) . ?
C94 H78 0.9300 . ?
C95 C96 1.384(10) . ?
C95 H79 0.9300 . ?
C96 H80 0.9300 . ?
C97 C102 1.387(10) . ?
C97 C98 1.385(10) . ?
C98 C99 1.367(10) . ?
C98 H81 0.9300 . ?
C99 C100 1.380(12) . ?
C99 H82 0.9300 . ?
C100 C101 1.368(12) . ?
C100 H83 0.9300 . ?
C101 C102 1.400(11) . ?
C101 H84 0.9300 . ?
C102 H85 0.9300 . ?
C103 C108 1.354(10) . ?
C103 C104 1.408(10) . ?
C104 C105 1.353(11) . ?
C104 H86 0.9300 . ?
C105 C106 1.364(11) . ?
C105 H87 0.9300 . ?
C106 C107 1.371(10) . ?
C106 H88 0.9300 . ?
C107 C108 1.387(10) . ?
C107 H89 0.9300 . ?
C108 H90 0.9300 . ?
C109 C110 1.373(10) . ?
C109 C114 1.390(11) . ?
C110 C111 1.380(11) . ?
C110 H91 0.9300 . ?
C111 C112 1.352(12) . ?
C111 H92 0.9300 . ?
C112 C113 1.344(12) . ?
C112 H93 0.9300 . ?
C113 C114 1.384(12) . ?
C113 H94 0.9300 . ?
C114 H95 0.9300 . ?
C115 C120 1.384(10) . ?
C115 C116 1.370(10) . ?
C116 C117 1.396(11) . ?
C116 H96 0.9300 . ?
C117 C118 1.369(12) . ?
C117 H97 0.9300 . ?
C118 C119 1.383(11) . ?
C118 H98 0.9300 . ?
C119 C120 1.377(11) . ?
C119 H99 0.9300 . ?
C120 H100 0.9300 . ?
C121 C122 1.373(10) . ?
C121 C126 1.376(10) . ?
C122 C123 1.372(10) . ?
C122 H101 0.9300 . ?
C123 C124 1.387(11) . ?
C123 H102 0.9300 . ?
C124 C125 1.364(12) . ?
C124 H103 0.9300 . ?
C125 C126 1.388(11) . ?
C125 H104 0.9300 . ?
C126 H105 0.9300 . ?
C127 C128 1.358(10) . ?
C127 C132 1.406(10) . ?
C128 C129 1.373(10) . ?
C128 H106 0.9300 . ?
C129 C130 1.365(11) . ?
C129 H107 0.9300 . ?
C130 C131 1.365(13) . ?
C130 H108 0.9300 . ?
C131 C132 1.378(12) . ?
C131 H109 0.9300 . ?
C132 H110 0.9300 . ?
C133 C138 1.386(9) . ?
C133 C134 1.396(10) . ?
C134 C135 1.401(10) . ?
C134 H111 0.9300 . ?
C135 C136 1.375(10) . ?
C135 H112 0.9300 . ?
C136 C137 1.370(10) . ?
C136 H113 0.9300 . ?
C137 C138 1.398(10) . ?
C137 H114 0.9300 . ?
C138 H115 0.9300 . ?
C139 C144 1.377(10) . ?
C139 C140 1.397(10) . ?
C140 C141 1.394(10) . ?
C140 H116 0.9300 . ?
C141 C142 1.355(10) . ?
C141 H117 0.9300 . ?
C142 C143 1.381(10) . ?
C142 H118 0.9300 . ?
C143 C144 1.386(10) . ?
C143 H119 0.9300 . ?
C144 H120 0.9300 . ?
C1S C1S 1.51(2) 3_776 ?
C1S C2S 1.658(17) . ?
C1S H1S1 0.9700 . ?
C1S H1S2 0.9700 . ?
C2S C3S 1.537(17) . ?
C2S H2S1 0.9700 . ?
C2S H2S2 0.9700 . ?
C3S H3S1 0.9600 . ?
C3S H3S2 0.9600 . ?
C3S H3S3 0.9600 . ?

loop_
_geom_torsion_atom_site_label_1
_geom_torsion_atom_site_label_2
_geom_torsion_atom_site_label_3
_geom_torsion_atom_site_label_4
_geom_torsion
_geom_torsion_site_symmetry_1
_geom_torsion_site_symmetry_2
_geom_torsion_site_symmetry_3
_geom_torsion_site_symmetry_4
_geom_torsion_publ_flag
O2 U1 O1 U2 -111(7) . . . . ?
O9 U1 O1 U2 -103(4) . . . . ?
O7 U1 O1 U2 78(4) . . . . ?
O13 U1 O1 U2 -12(4) . . . . ?
O11 U1 O1 U2 165(4) . . . . ?
O3 U2 O1 U1 -103(4) . . . . ?
O4 U2 O1 U1 77(4) . . . . ?
O14 U2 O1 U1 -9(4) . . . . ?
O12 U2 O1 U1 167(4) . . . . ?
O16 U2 O1 U1 166(4) . . . . ?
O15 U2 O1 U1 -20(4) . . . . ?
O1 U1 O2 U3 -173(4) . . . . ?
O9 U1 O2 U3 179(100) . . . . ?
O7 U1 O2 U3 -2(4) . . . . ?
O13 U1 O2 U3 89(4) . . . . ?
O11 U1 O2 U3 -89(4) . . . . ?
O5 U3 O2 U1 -67(4) . . . . ?
O6 U3 O2 U1 113(4) . . . . ?
O8 U3 O2 U1 25(4) . . . . ?
O10 U3 O2 U1 -159(4) . . . . ?
O17 U3 O2 U1 16(4) . . . . ?
O18 U3 O2 U1 -149(4) . . . . ?
N1 P1 O7 U1 1.2(7) . . . . ?
C7 P1 O7 U1 126.9(6) . . . . ?
C1 P1 O7 U1 -119.6(6) . . . . ?
O2 U1 O7 P1 -50.6(6) . . . . ?
O1 U1 O7 P1 129.1(6) . . . . ?
O9 U1 O7 P1 71(6) . . . . ?
O13 U1 O7 P1 -138.5(6) . . . . ?
O11 U1 O7 P1 37.8(6) . . . . ?
N1 P2 O8 U3 -134.9(12) . . . . ?
C13 P2 O8 U3 -13.5(13) . . . . ?
C19 P2 O8 U3 99.9(12) . . . . ?
O5 U3 O8 P2 -151.1(12) . . . . ?
O6 U3 O8 P2 29.4(12) . . . . ?
O10 U3 O8 P2 116.7(12) . . . . ?
O17 U3 O8 P2 -63.2(12) . . . . ?
O18 U3 O8 P2 -62.3(13) . . . . ?
O2 U3 O8 P2 123.5(13) . . . . ?
N2 P3 O9 U1 -23.6(9) . . . . ?
C31 P3 O9 U1 101.8(8) . . . . ?
C25 P3 O9 U1 -143.0(8) . . . . ?
O2 U1 O9 P3 -22.9(8) . . . . ?
O1 U1 O9 P3 157.4(8) . . . . ?
O7 U1 O9 P3 -145(6) . . . . ?
O13 U1 O9 P3 65.1(8) . . . . ?
O11 U1 O9 P3 -111.3(8) . . . . ?
N2 P4 O10 U3 -151(7) . . . . ?
C37 P4 O10 U3 85(7) . . . . ?
C43 P4 O10 U3 -30(7) . . . . ?
O5 U3 O10 P4 62(7) . . . . ?
O6 U3 O10 P4 -119(7) . . . . ?
O8 U3 O10 P4 154(7) . . . . ?
O17 U3 O10 P4 -26(8) . . . . ?
O18 U3 O10 P4 -27(7) . . . . ?
O2 U3 O10 P4 147(7) . . . . ?
N3 P5 O11 U1 12.1(6) . . . . ?
C49 P5 O11 U1 131.8(5) . . . . ?
C55 P5 O11 U1 -112.8(5) . . . . ?
O2 U1 O11 P5 -135.5(5) . . . . ?
O1 U1 O11 P5 42.4(5) . . . . ?
O9 U1 O11 P5 -46.8(5) . . . . ?
O7 U1 O11 P5 132.3(5) . . . . ?
O13 U1 O11 P5 -171(2) . . . . ?
N3 P6 O12 U2 74.5(14) . . . . ?
C61 P6 O12 U2 -46.1(14) . . . . ?
C67 P6 O12 U2 -159.9(12) . . . . ?
O3 U2 O12 P6 -153.7(13) . . . . ?
O4 U2 O12 P6 25.6(13) . . . . ?
O14 U2 O12 P6 -60.7(14) . . . . ?
O16 U2 O12 P6 114.1(13) . . . . ?
O15 U2 O12 P6 123.5(12) . . . . ?
O1 U2 O12 P6 -65.1(13) . . . . ?
N4 P7 O13 U1 14.9(8) . . . . ?
C79 P7 O13 U1 -110.1(6) . . . . ?
C73 P7 O13 U1 132.8(6) . . . . ?
O2 U1 O13 P7 -145.8(7) . . . . ?
O1 U1 O13 P7 36.3(7) . . . . ?
O9 U1 O13 P7 125.5(7) . . . . ?
O7 U1 O13 P7 -53.7(7) . . . . ?
O11 U1 O13 P7 -110(2) . . . . ?
N4 P8 O14 U2 143.4(13) . . . . ?
C85 P8 O14 U2 24.9(15) . . . . ?
C91 P8 O14 U2 -91.6(14) . . . . ?
O3 U2 O14 P8 -46.0(14) . . . . ?
O4 U2 O14 P8 134.9(14) . . . . ?
O12 U2 O14 P8 -137.6(13) . . . . ?
O16 U2 O14 P8 52.3(15) . . . . ?
O15 U2 O14 P8 40.1(14) . . . . ?
O1 U2 O14 P8 -133.1(14) . . . . ?
N5 P9 O15 U2 -39.6(5) . . . . ?
C103 P9 O15 U2 -161.5(4) . . . . ?
C97 P9 O15 U2 85.0(5) . . . . ?
O3 U2 O15 P9 -78.1(4) . . . . ?
O4 U2 O15 P9 102.2(4) . . . . ?
O14 U2 O15 P9 -171.7(4) . . . . ?
O12 U2 O15 P9 5.4(6) . . . . ?
O16 U2 O15 P9 14.7(4) . . . . ?
O1 U2 O15 P9 -161.2(3) . . . . ?
N5 P10 O16 U2 4.8(6) . . . . ?
C109 P10 O16 U2 126.2(5) . . . . ?
C115 P10 O16 U2 -117.1(5) . . . . ?
O3 U2 O16 P10 90.2(5) . . . . ?
O4 U2 O16 P10 -90.6(5) . . . . ?
O14 U2 O16 P10 -8.3(7) . . . . ?
O12 U2 O16 P10 178.7(5) . . . . ?
O15 U2 O16 P10 4.0(5) . . . . ?
O1 U2 O16 P10 179.9(4) . . . . ?
N6 P11 O17 U3 -32.6(6) . . . . ?
C121 P11 O17 U3 -151.0(5) . . . . ?
C127 P11 O17 U3 92.1(5) . . . . ?
O5 U3 O17 P11 -79.3(5) . . . . ?
O6 U3 O17 P11 101.3(5) . . . . ?
O8 U3 O17 P11 -170.4(5) . . . . ?
O10 U3 O17 P11 9.7(7) . . . . ?
O18 U3 O17 P11 10.1(4) . . . . ?
O2 U3 O17 P11 -160.8(4) . . . . ?
N6 P12 O18 U3 13.7(6) . . . . ?
C133 P12 O18 U3 136.1(4) . . . . ?
C139 P12 O18 U3 -108.1(5) . . . . ?
O5 U3 O18 P12 88.6(5) . . . . ?
O6 U3 O18 P12 -91.6(5) . . . . ?
O8 U3 O18 P12 -0.7(6) . . . . ?
O10 U3 O18 P12 179.9(5) . . . . ?
O17 U3 O18 P12 0.1(4) . . . . ?
O2 U3 O18 P12 169.7(3) . . . . ?
O7 P1 N1 P2 72.5(5) . . . . ?
C7 P1 N1 P2 -49.8(6) . . . . ?
C1 P1 N1 P2 -166.2(4) . . . . ?
O8 P2 N1 P1 -42.4(6) . . . . ?
C13 P2 N1 P1 -166.8(4) . . . . ?
C19 P2 N1 P1 81.4(5) . . . . ?
O9 P3 N2 P4 74.2(6) . . . . ?
C31 P3 N2 P4 -47.9(6) . . . . ?
C25 P3 N2 P4 -167.0(5) . . . . ?
O10 P4 N2 P3 -46.0(6) . . . . ?
C37 P4 N2 P3 77.9(6) . . . . ?
C43 P4 N2 P3 -168.5(5) . . . . ?
O11 P5 N3 P6 -94.1(5) . . . . ?
C49 P5 N3 P6 146.4(4) . . . . ?
C55 P5 N3 P6 27.5(6) . . . . ?
O12 P6 N3 P5 55.2(6) . . . . ?
C61 P6 N3 P5 178.1(4) . . . . ?
C67 P6 N3 P5 -71.0(5) . . . . ?
O14 P8 N4 P7 43.2(6) . . . . ?
C85 P8 N4 P7 164.9(4) . . . . ?
C91 P8 N4 P7 -80.9(5) . . . . ?
O13 P7 N4 P8 -76.9(5) . . . . ?
C79 P7 N4 P8 45.7(6) . . . . ?
C73 P7 N4 P8 164.8(4) . . . . ?
O16 P10 N5 P9 -31.8(6) . . . . ?
C109 P10 N5 P9 -153.6(4) . . . . ?
C115 P10 N5 P9 87.9(5) . . . . ?
O15 P9 N5 P10 47.3(5) . . . . ?
C103 P9 N5 P10 170.2(4) . . . . ?
C97 P9 N5 P10 -76.7(5) . . . . ?
O17 P11 N6 P12 46.0(5) . . . . ?
C121 P11 N6 P12 166.6(4) . . . . ?
C127 P11 N6 P12 -75.3(5) . . . . ?
O18 P12 N6 P11 -38.1(6) . . . . ?
C133 P12 N6 P11 -162.2(4) . . . . ?
C139 P12 N6 P11 84.1(5) . . . . ?
O7 P1 C1 C6 158.4(6) . . . . ?
N1 P1 C1 C6 31.5(8) . . . . ?
C7 P1 C1 C6 -88.6(7) . . . . ?
O7 P1 C1 C2 -20.7(7) . . . . ?
N1 P1 C1 C2 -147.6(6) . . . . ?
C7 P1 C1 C2 92.2(7) . . . . ?
C6 C1 C2 C3 2.4(12) . . . . ?
P1 C1 C2 C3 -178.5(6) . . . . ?
C1 C2 C3 C4 -1.8(13) . . . . ?
C2 C3 C4 C5 0.6(13) . . . . ?
C3 C4 C5 C6 0.0(14) . . . . ?
C4 C5 C6 C1 0.6(14) . . . . ?
C2 C1 C6 C5 -1.9(13) . . . . ?
P1 C1 C6 C5 179.0(7) . . . . ?
O7 P1 C7 C12 166.2(6) . . . . ?
N1 P1 C7 C12 -65.1(7) . . . . ?
C1 P1 C7 C12 51.7(7) . . . . ?
O7 P1 C7 C8 -21.4(7) . . . . ?
N1 P1 C7 C8 107.2(7) . . . . ?
C1 P1 C7 C8 -136.0(6) . . . . ?
C12 C7 C8 C9 -2.3(12) . . . . ?
P1 C7 C8 C9 -175.0(7) . . . . ?
C7 C8 C9 C10 0.7(13) . . . . ?
C8 C9 C10 C11 1.8(14) . . . . ?
C9 C10 C11 C12 -2.7(14) . . . . ?
C10 C11 C12 C7 0.9(13) . . . . ?
C8 C7 C12 C11 1.5(12) . . . . ?
P1 C7 C12 C11 174.2(6) . . . . ?
O8 P2 C13 C14 -136.9(6) . . . . ?
N1 P2 C13 C14 -8.9(7) . . . . ?
C19 P2 C13 C14 107.4(7) . . . . ?
O8 P2 C13 C18 46.4(7) . . . . ?
N1 P2 C13 C18 174.5(6) . . . . ?
C19 P2 C13 C18 -69.3(7) . . . . ?
C18 C13 C14 C15 -0.8(11) . . . . ?
P2 C13 C14 C15 -177.5(6) . . . . ?
C13 C14 C15 C16 1.9(12) . . . . ?
C14 C15 C16 C17 -2.5(12) . . . . ?
C15 C16 C17 C18 2.1(12) . . . . ?
C16 C17 C18 C13 -1.0(12) . . . . ?
C14 C13 C18 C17 0.3(11) . . . . ?
P2 C13 C18 C17 177.1(6) . . . . ?
O8 P2 C19 C24 -165.3(6) . . . . ?
N1 P2 C19 C24 65.6(7) . . . . ?
C13 P2 C19 C24 -47.1(7) . . . . ?
O8 P2 C19 C20 20.5(7) . . . . ?
N1 P2 C19 C20 -108.6(6) . . . . ?
C13 P2 C19 C20 138.7(6) . . . . ?
C24 C19 C20 C21 3.0(11) . . . . ?
P2 C19 C20 C21 177.3(6) . . . . ?
C19 C20 C21 C22 -0.6(12) . . . . ?
C20 C21 C22 C23 -1.1(12) . . . . ?
C21 C22 C23 C24 0.2(13) . . . . ?
C22 C23 C24 C19 2.2(13) . . . . ?
C20 C19 C24 C23 -3.8(12) . . . . ?
P2 C19 C24 C23 -178.2(6) . . . . ?
O9 P3 C25 C26 -16.5(7) . . . . ?
N2 P3 C25 C26 -142.0(6) . . . . ?
C31 P3 C25 C26 96.6(6) . . . . ?
O9 P3 C25 C30 161.5(6) . . . . ?
N2 P3 C25 C30 36.0(7) . . . . ?
C31 P3 C25 C30 -85.4(7) . . . . ?
C30 C25 C26 C27 1.1(12) . . . . ?
P3 C25 C26 C27 179.1(6) . . . . ?
C25 C26 C27 C28 -1.3(12) . . . . ?
C26 C27 C28 C29 1.1(12) . . . . ?
C27 C28 C29 C30 -0.7(12) . . . . ?
C28 C29 C30 C25 0.5(12) . . . . ?
C26 C25 C30 C29 -0.7(11) . . . . ?
P3 C25 C30 C29 -178.7(6) . . . . ?
O9 P3 C31 C36 -54.2(7) . . . . ?
N2 P3 C31 C36 74.1(7) . . . . ?
C25 P3 C31 C36 -167.6(6) . . . . ?
O9 P3 C31 C32 129.8(6) . . . . ?
N2 P3 C31 C32 -102.0(6) . . . . ?
C25 P3 C31 C32 16.3(7) . . . . ?
C36 C31 C32 C33 1.1(11) . . . . ?
P3 C31 C32 C33 177.2(6) . . . . ?
C31 C32 C33 C34 -1.1(12) . . . . ?
C32 C33 C34 C35 0.2(12) . . . . ?
C33 C34 C35 C36 0.6(12) . . . . ?
C34 C35 C36 C31 -0.5(12) . . . . ?
C32 C31 C36 C35 -0.3(11) . . . . ?
P3 C31 C36 C35 -176.6(6) . . . . ?
O10 P4 C37 C38 -14.9(7) . . . . ?
N2 P4 C37 C38 -145.2(6) . . . . ?
C43 P4 C37 C38 102.3(7) . . . . ?
O10 P4 C37 C42 167.5(6) . . . . ?
N2 P4 C37 C42 37.2(7) . . . . ?
C43 P4 C37 C42 -75.4(7) . . . . ?
C42 C37 C38 C39 -2.8(12) . . . . ?
P4 C37 C38 C39 179.5(7) . . . . ?
C37 C38 C39 C40 1.6(14) . . . . ?
C38 C39 C40 C41 0.1(15) . . . . ?
C39 C40 C41 C42 -0.5(13) . . . . ?
C40 C41 C42 C37 -0.8(13) . . . . ?
C38 C37 C42 C41 2.5(12) . . . . ?
P4 C37 C42 C41 -179.9(6) . . . . ?
O10 P4 C43 C48 -160.9(6) . . . . ?
N2 P4 C43 C48 -32.2(7) . . . . ?
C37 P4 C43 C48 82.6(7) . . . . ?
O10 P4 C43 C44 22.4(7) . . . . ?
N2 P4 C43 C44 151.1(6) . . . . ?
C37 P4 C43 C44 -94.1(6) . . . . ?
C48 C43 C44 C45 0.8(11) . . . . ?
P4 C43 C44 C45 177.6(6) . . . . ?
C43 C44 C45 C46 -1.1(12) . . . . ?
C44 C45 C46 C47 0.3(13) . . . . ?
C45 C46 C47 C48 0.7(13) . . . . ?
C46 C47 C48 C43 -1.0(12) . . . . ?
C44 C43 C48 C47 0.3(11) . . . . ?
P4 C43 C48 C47 -176.5(6) . . . . ?
O11 P5 C49 C50 -154.5(6) . . . . ?
N3 P5 C49 C50 -30.1(7) . . . . ?
C55 P5 C49 C50 91.4(6) . . . . ?
O11 P5 C49 C54 24.6(6) . . . . ?
N3 P5 C49 C54 149.0(6) . . . . ?
C55 P5 C49 C54 -89.5(6) . . . . ?
C54 C49 C50 C51 1.7(11) . . . . ?
P5 C49 C50 C51 -179.2(6) . . . . ?
C49 C50 C51 C52 -1.5(12) . . . . ?
C50 C51 C52 C53 1.2(12) . . . . ?
C51 C52 C53 C54 -1.0(12) . . . . ?
C52 C53 C54 C49 1.2(11) . . . . ?
C50 C49 C54 C53 -1.5(10) . . . . ?
P5 C49 C54 C53 179.4(5) . . . . ?
O11 P5 C55 C60 37.2(7) . . . . ?
N3 P5 C55 C60 -89.4(6) . . . . ?
C49 P5 C55 C60 152.1(6) . . . . ?
O11 P5 C55 C56 -147.4(5) . . . . ?
N3 P5 C55 C56 85.9(6) . . . . ?
C49 P5 C55 C56 -32.6(7) . . . . ?
C60 C55 C56 C57 2.3(11) . . . . ?
P5 C55 C56 C57 -173.1(6) . . . . ?
C55 C56 C57 C58 -2.5(11) . . . . ?
C56 C57 C58 C59 2.6(12) . . . . ?
C57 C58 C59 C60 -2.7(12) . . . . ?
C56 C55 C60 C59 -2.4(11) . . . . ?
P5 C55 C60 C59 172.9(6) . . . . ?
C58 C59 C60 C55 2.5(12) . . . . ?
O12 P6 C61 C62 144.6(6) . . . . ?
N3 P6 C61 C62 16.1(7) . . . . ?
C67 P6 C61 C62 -98.0(7) . . . . ?
O12 P6 C61 C66 -42.3(7) . . . . ?
N3 P6 C61 C66 -170.8(6) . . . . ?
C67 P6 C61 C66 75.1(7) . . . . ?
C66 C61 C62 C63 0.0(12) . . . . ?
P6 C61 C62 C63 173.2(6) . . . . ?
C61 C62 C63 C64 -0.3(12) . . . . ?
C62 C63 C64 C65 1.2(13) . . . . ?
C63 C64 C65 C66 -1.9(13) . . . . ?
C64 C65 C66 C61 1.7(12) . . . . ?
C62 C61 C66 C65 -0.7(11) . . . . ?
P6 C61 C66 C65 -174.0(6) . . . . ?
O12 P6 C67 C68 179.2(5) . . . . ?
N3 P6 C67 C68 -49.7(7) . . . . ?
C61 P6 C67 C68 61.8(7) . . . . ?
O12 P6 C67 C72 -6.8(7) . . . . ?
N3 P6 C67 C72 124.3(6) . . . . ?
C61 P6 C67 C72 -124.1(6) . . . . ?
C72 C67 C68 C69 -0.1(11) . . . . ?
P6 C67 C68 C69 174.1(6) . . . . ?
C67 C68 C69 C70 0.0(11) . . . . ?
C68 C69 C70 C71 1.0(12) . . . . ?
C69 C70 C71 C72 -1.8(12) . . . . ?
C70 C71 C72 C67 1.7(12) . . . . ?
C68 C67 C72 C71 -0.7(11) . . . . ?
P6 C67 C72 C71 -174.7(6) . . . . ?
O13 P7 C73 C74 -149.0(7) . . . . ?
N4 P7 C73 C74 -24.6(8) . . . . ?
C79 P7 C73 C74 95.7(7) . . . . ?
O13 P7 C73 C78 31.1(7) . . . . ?
N4 P7 C73 C78 155.5(6) . . . . ?
C79 P7 C73 C78 -84.2(7) . . . . ?
C78 C73 C74 C75 -1.5(13) . . . . ?
P7 C73 C74 C75 178.6(6) . . . . ?
C73 C74 C75 C76 0.3(14) . . . . ?
C74 C75 C76 C77 -0.2(14) . . . . ?
C75 C76 C77 C78 1.3(15) . . . . ?
C76 C77 C78 C73 -2.4(14) . . . . ?
C74 C73 C78 C77 2.5(12) . . . . ?
P7 C73 C78 C77 -177.6(6) . . . . ?
O13 P7 C79 C80 -169.3(6) . . . . ?
N4 P7 C79 C80 62.9(7) . . . . ?
C73 P7 C79 C80 -54.1(7) . . . . ?
O13 P7 C79 C84 18.7(8) . . . . ?
N4 P7 C79 C84 -109.1(7) . . . . ?
C73 P7 C79 C84 133.9(7) . . . . ?
C84 C79 C80 C81 0.4(12) . . . . ?
P7 C79 C80 C81 -171.8(6) . . . . ?
C79 C80 C81 C82 0.5(12) . . . . ?
C80 C81 C82 C83 -1.1(13) . . . . ?
C81 C82 C83 C84 0.8(14) . . . . ?
C80 C79 C84 C83 -0.8(13) . . . . ?
P7 C79 C84 C83 171.4(7) . . . . ?
C82 C83 C84 C79 0.2(15) . . . . ?
O14 P8 C85 C90 -80.8(7) . . . . ?
N4 P8 C85 C90 152.8(6) . . . . ?
C91 P8 C85 C90 36.4(7) . . . . ?
O14 P8 C85 C86 93.4(6) . . . . ?
N4 P8 C85 C86 -32.9(7) . . . . ?
C91 P8 C85 C86 -149.4(6) . . . . ?
C90 C85 C86 C87 0.6(11) . . . . ?
P8 C85 C86 C87 -173.8(6) . . . . ?
C85 C86 C87 C88 -0.5(12) . . . . ?
C86 C87 C88 C89 0.5(14) . . . . ?
C87 C88 C89 C90 -0.5(14) . . . . ?
C86 C85 C90 C89 -0.6(12) . . . . ?
P8 C85 C90 C89 173.5(7) . . . . ?
C88 C89 C90 C85 0.6(14) . . . . ?
O14 P8 C91 C96 171.7(6) . . . . ?
N4 P8 C91 C96 -59.2(7) . . . . ?
C85 P8 C91 C96 53.2(7) . . . . ?
O14 P8 C91 C92 -12.6(7) . . . . ?
N4 P8 C91 C92 116.6(6) . . . . ?
C85 P8 C91 C92 -131.0(6) . . . . ?
C96 C91 C92 C93 -1.0(11) . . . . ?
P8 C91 C92 C93 -176.9(6) . . . . ?
C91 C92 C93 C94 -0.5(12) . . . . ?
C92 C93 C94 C95 2.3(12) . . . . ?
C93 C94 C95 C96 -2.5(12) . . . . ?
C92 C91 C96 C95 0.7(12) . . . . ?
P8 C91 C96 C95 176.5(6) . . . . ?
C94 C95 C96 C91 1.0(12) . . . . ?
O15 P9 C97 C102 23.0(8) . . . . ?
N5 P9 C97 C102 150.6(7) . . . . ?
C103 P9 C97 C102 -93.9(7) . . . . ?
O15 P9 C97 C98 -159.0(6) . . . . ?
N5 P9 C97 C98 -31.4(8) . . . . ?
C103 P9 C97 C98 84.1(7) . . . . ?
C102 C97 C98 C99 0.0(13) . . . . ?
P9 C97 C98 C99 -178.0(6) . . . . ?
C97 C98 C99 C100 3.0(14) . . . . ?
C98 C99 C100 C101 -3.9(15) . . . . ?
C99 C100 C101 C102 1.8(16) . . . . ?
C98 C97 C102 C101 -2.0(13) . . . . ?
P9 C97 C102 C101 176.0(7) . . . . ?
C100 C101 C102 C97 1.1(15) . . . . ?
O15 P9 C103 C108 -3.1(8) . . . . ?
N5 P9 C103 C108 -129.4(7) . . . . ?
C97 P9 C103 C108 113.6(7) . . . . ?
O15 P9 C103 C104 179.7(6) . . . . ?
N5 P9 C103 C104 53.3(7) . . . . ?
C97 P9 C103 C104 -63.7(7) . . . . ?
C108 C103 C104 C105 0.8(13) . . . . ?
P9 C103 C104 C105 178.2(7) . . . . ?
C103 C104 C105 C106 -1.4(14) . . . . ?
C104 C105 C106 C107 1.9(14) . . . . ?
C105 C106 C107 C108 -1.9(13) . . . . ?
C104 C103 C108 C107 -0.8(12) . . . . ?
P9 C103 C108 C107 -178.2(6) . . . . ?
C106 C107 C108 C103 1.4(13) . . . . ?
O16 P10 C109 C110 75.9(7) . . . . ?
N5 P10 C109 C110 -158.4(7) . . . . ?
C115 P10 C109 C110 -39.0(8) . . . . ?
O16 P10 C109 C114 -98.3(7) . . . . ?
N5 P10 C109 C114 27.4(8) . . . . ?
C115 P10 C109 C114 146.8(7) . . . . ?
C114 C109 C110 C111 0.9(12) . . . . ?
P10 C109 C110 C111 -173.2(6) . . . . ?
C109 C110 C111 C112 1.3(13) . . . . ?
C110 C111 C112 C113 -2.1(15) . . . . ?
C111 C112 C113 C114 0.6(16) . . . . ?
C112 C113 C114 C109 1.6(15) . . . . ?
C110 C109 C114 C113 -2.3(13) . . . . ?
P10 C109 C114 C113 172.1(7) . . . . ?
O16 P10 C115 C120 23.0(8) . . . . ?
N5 P10 C115 C120 -102.2(7) . . . . ?
C109 P10 C115 C120 139.7(7) . . . . ?
O16 P10 C115 C116 -165.2(7) . . . . ?
N5 P10 C115 C116 69.6(8) . . . . ?
C109 P10 C115 C116 -48.6(8) . . . . ?
C120 C115 C116 C117 -1.7(13) . . . . ?
P10 C115 C116 C117 -173.3(6) . . . . ?
C115 C116 C117 C118 1.3(13) . . . . ?
C116 C117 C118 C119 -1.2(14) . . . . ?
C117 C118 C119 C120 1.3(15) . . . . ?
C116 C115 C120 C119 1.9(14) . . . . ?
P10 C115 C120 C119 173.8(7) . . . . ?
C118 C119 C120 C115 -1.7(14) . . . . ?
O17 P11 C121 C122 105.8(7) . . . . ?
N6 P11 C121 C122 -18.1(8) . . . . ?
C127 P11 C121 C122 -138.8(7) . . . . ?
O17 P11 C121 C126 -73.4(8) . . . . ?
N6 P11 C121 C126 162.6(7) . . . . ?
C127 P11 C121 C126 42.0(8) . . . . ?
C126 C121 C122 C123 -0.8(13) . . . . ?
P11 C121 C122 C123 179.9(6) . . . . ?
C121 C122 C123 C124 0.5(12) . . . . ?
C122 C123 C124 C125 0.9(14) . . . . ?
C123 C124 C125 C126 -2.2(16) . . . . ?
C122 C121 C126 C125 -0.5(14) . . . . ?
P11 C121 C126 C125 178.8(7) . . . . ?
C124 C125 C126 C121 1.9(16) . . . . ?
O17 P11 C127 C128 -15.3(7) . . . . ?
N6 P11 C127 C128 110.8(7) . . . . ?
C121 P11 C127 C128 -132.8(7) . . . . ?
O17 P11 C127 C132 172.0(7) . . . . ?
N6 P11 C127 C132 -61.9(8) . . . . ?
C121 P11 C127 C132 54.5(8) . . . . ?
C132 C127 C128 C129 -0.5(12) . . . . ?
P11 C127 C128 C129 -173.5(6) . . . . ?
C127 C128 C129 C130 0.0(13) . . . . ?
C128 C129 C130 C131 0.8(15) . . . . ?
C129 C130 C131 C132 -1.2(17) . . . . ?
C130 C131 C132 C127 0.7(17) . . . . ?
C128 C127 C132 C131 0.1(14) . . . . ?
P11 C127 C132 C131 173.2(8) . . . . ?
O18 P12 C133 C138 47.2(7) . . . . ?
N6 P12 C133 C138 173.8(6) . . . . ?
C139 P12 C133 C138 -70.8(7) . . . . ?
O18 P12 C133 C134 -137.6(6) . . . . ?
N6 P12 C133 C134 -11.0(7) . . . . ?
C139 P12 C133 C134 104.4(6) . . . . ?
C138 C133 C134 C135 -1.3(11) . . . . ?
P12 C133 C134 C135 -176.6(6) . . . . ?
C133 C134 C135 C136 0.8(12) . . . . ?
C134 C135 C136 C137 0.2(12) . . . . ?
C135 C136 C137 C138 -0.8(13) . . . . ?
C136 C137 C138 C133 0.3(13) . . . . ?
C134 C133 C138 C137 0.8(12) . . . . ?
P12 C133 C138 C137 176.1(6) . . . . ?
O18 P12 C139 C144 27.8(7) . . . . ?
N6 P12 C139 C144 -98.0(6) . . . . ?
C133 P12 C139 C144 147.0(6) . . . . ?
O18 P12 C139 C140 -161.7(5) . . . . ?
N6 P12 C139 C140 72.6(6) . . . . ?
C133 P12 C139 C140 -42.5(7) . . . . ?
C144 C139 C140 C141 2.6(11) . . . . ?
P12 C139 C140 C141 -168.3(6) . . . . ?
C139 C140 C141 C142 -2.2(12) . . . . ?
C140 C141 C142 C143 0.6(13) . . . . ?
C141 C142 C143 C144 0.4(13) . . . . ?
C140 C139 C144 C143 -1.5(11) . . . . ?
P12 C139 C144 C143 169.1(6) . . . . ?
C142 C143 C144 C139 0.1(12) . . . . ?
C1S C1S C2S C3S -68(2) 3_776 . . . ?
